data_4307831
loop_
_publ_author_name
'F. Albert Cotton'
'Naresh S. Dalal'
'Penglin Huang'
'Sergey A. Ibragimov'
'Carlos A. Murillo'
'Paula M. B. Piccoli'
'Chris M. Ramsey'
'Arthur J. Schultz'
'Xiaoping Wang'
'Qinliang Zhao'

_publ_contact_author_address
; IPNS Division, Argonne National Laboratory
  9700 S. Cass Ave.
  Argonne, IL 60439
;
_publ_contact_author_email ajschultz@anl.gov
_publ_contact_author_name 'Arthur J. Schultz'
_publ_contact_author_phone 630-252-3465
_publ_section_title
;
Better Understanding of the Species with the Shortest Re26+ Bonds and
Related Re27+ Species with Tetraguanidinate Paddlewheel Structures
;
_journal_name_full 'Inorganic Chemistry'
_journal_page_first 1718
_journal_page_last 1726
_journal_paper_doi 10.1021/ic062319b
_journal_volume 46
_journal_year 2007
_chemical_formula_sum 'C92 H72 B2 F48.75 N12 Re2'
_chemical_formula_weight 2665.79
_chemical_name_systematic ' ?'
_space_group_IT_number 2
_symmetry_cell_setting triclinic
_symmetry_space_group_name_Hall '-P 1'
_symmetry_space_group_name_H-M 'P -1'
_audit_author_name 'Paula M. B. Piccoli'
_audit_creation_date 2005-03-01T17:00
_audit_creation_method 'from EXP file using GSAS2CIF'
_audit_update_record ' 2005-03-01T17:00  Initial CIF as created by GSAS2CIF'
_cell_angle_alpha 87.617(14)
_cell_angle_beta 88.199(13)
_cell_angle_gamma 76.658(13)
_cell_formula_units_Z 2
_cell_length_a 13.0360(20)
_cell_length_b 14.6130(30)
_cell_length_c 25.751(4)
_cell_volume 4767.7(15)
_computing_structure_refinement GSAS
_pd_block_id 2005-03-01T17:00|RE2_phase1|Paula_M._B._Piccoli||
_pd_phase_name '[Re2(hpp)4F](barf)2'
_refine_ls_goodness_of_fit_all 1.18
_refine_ls_matrix_type full
_refine_ls_number_parameters 989
_refine_ls_number_restraints 0
_refine_ls_shift/su_max 0.04
_refine_ls_shift/su_mean 0.00
_cod_data_source_file ic062319bsi20061205_022636.cif
_cod_data_source_block RE2_phase_1
_cod_depositor_comments
;
The following automatic conversions were performed:
'_geom_angle_publ_flag' value 'N' changed to 'n' according to
'/home/saulius/struct/CIF-dictionaries/cif_core.dic' dictionary named
'cif_core.dic' version 2.4.1 from 2010-06-29 (1563
times).

'_geom_bond_publ_flag' value 'N' changed to 'n' according to
'/home/saulius/struct/CIF-dictionaries/cif_core.dic' dictionary named
'cif_core.dic' version 2.4.1 from 2010-06-29 (906 times).

Automatic conversion script
Id: cif_fix_enum 1527 2010-12-29 10:47:43Z saulius 
;
_cod_original_cell_volume 4767.71094
_cod_database_code 4307831

loop_
_symmetry_equiv_pos_site_id
_symmetry_equiv_pos_as_xyz
1 +x,+y,+z
-1 -x,-y,-z

loop_
_atom_site_aniso_label
_atom_site_aniso_U_11
_atom_site_aniso_U_12
_atom_site_aniso_U_13
_atom_site_aniso_U_22
_atom_site_aniso_U_23
_atom_site_aniso_U_33
Fa 0.039(6) 0.007(4) -0.004(4) 0.019(5) -0.0069(34) 0.007(5)
Fb 0.011(7) 0.000(5) 0.001(4) 0.015(7) -0.008(4) 0.007(6)

loop_
_atom_site_type_symbol
_atom_site_label
_atom_site_fract_x
_atom_site_fract_y
_atom_site_fract_z
_atom_site_occupancy
_atom_site_thermal_displace_type
_atom_site_U_iso_or_equiv
_atom_site_symmetry_multiplicity
Re RE1 0.52397(21) 0.22304(18) 0.27752(10) 1.0 Uiso 0.0064(5) 2
Re RE2 0.42043(21) 0.34610(18) 0.24062(10) 1.0 Uiso 0.0058(5) 2
F Fa 0.6192(7) 0.1079(6) 0.31062(30) 0.617(20) Uani 0.02372 2
F Fb 0.3257(8) 0.4609(8) 0.2052(4) 0.421(18) Uani 0.0113 2
N N1 0.58701(22) 0.17665(19) 0.20686(11) 1.0 Uiso 0.0120(6) 2
N N2 0.58531(23) 0.19453(20) 0.11501(11) 1.0 Uiso 0.0150(6) 2
N N3 0.46643(21) 0.29911(18) 0.16778(10) 1.0 Uiso 0.0098(6) 2
N N11 0.64207(22) 0.29310(19) 0.28412(10) 1.0 Uiso 0.0111(6) 2
N N13 0.53650(22) 0.41804(19) 0.23904(10) 1.0 Uiso 0.0105(6) 2
N N21 0.46873(22) 0.26668(19) 0.35035(11) 1.0 Uiso 0.0126(6) 2
N N22 0.35493(22) 0.37750(20) 0.40219(11) 1.0 Uiso 0.0132(6) 2
N N23 0.36248(22) 0.39820(19) 0.31089(11) 1.0 Uiso 0.0117(6) 2
N N31 0.40884(22) 0.14895(19) 0.27419(10) 1.0 Uiso 0.0106(6) 2
N N32 0.23994(22) 0.13954(19) 0.24964(11) 1.0 Uiso 0.0127(6) 2
N N33 0.29709(21) 0.28024(19) 0.23781(10) 1.0 Uiso 0.0099(6) 2
C C1 0.54720(31) 0.22291(26) 0.16206(15) 1.0 Uiso 0.0101(8) 2
C C2 0.68224(32) 0.10113(27) 0.20229(15) 1.0 Uiso 0.0125(9) 2
C C3 0.67702(33) 0.04374(28) 0.15503(15) 1.0 Uiso 0.0137(9) 2
C C4 0.66674(33) 0.10829(28) 0.10679(16) 1.0 Uiso 0.0141(9) 2
C C5 0.55461(33) 0.25049(28) 0.06694(16) 1.0 Uiso 0.0141(9) 2
C C6 0.48943(32) 0.34921(28) 0.07736(16) 1.0 Uiso 0.0126(9) 2
C C7 0.41057(32) 0.34152(28) 0.12092(15) 1.0 Uiso 0.0120(9) 2
C C11 0.62831(29) 0.38197(25) 0.26322(14) 1.0 Uiso 0.0064(8) 2
C C12 0.73419(32) 0.25567(29) 0.31607(16) 1.0 Uiso 0.0143(9) 2
C C13 0.83061(33) 0.28477(28) 0.29241(16) 1.0 Uiso 0.0141(9) 2
C C14 0.80626(32) 0.39241(28) 0.28740(16) 1.0 Uiso 0.0138(9) 2
C C15 0.68577(32) 0.53194(27) 0.25087(15) 1.0 Uiso 0.0123(9) 2
C C16 0.57219(33) 0.57467(28) 0.23623(16) 1.0 Uiso 0.0141(9) 2
C C17 0.53128(33) 0.50380(27) 0.20617(15) 1.0 Uiso 0.0116(8) 2
C C21 0.39541(31) 0.34764(27) 0.35511(15) 1.0 Uiso 0.0106(8) 2
C C22 0.50211(33) 0.20901(28) 0.39768(15) 1.0 Uiso 0.0125(9) 2
C C23 0.51196(33) 0.27285(28) 0.44141(16) 1.0 Uiso 0.0139(9) 2
C C24 0.40331(32) 0.33664(29) 0.45149(16) 1.0 Uiso 0.0140(9) 2
C C25 0.26214(33) 0.45463(29) 0.40913(16) 1.0 Uiso 0.0147(9) 2
C C26 0.20347(34) 0.47984(30) 0.35829(16) 1.0 Uiso 0.0162(9) 2
C C27 0.28232(32) 0.48746(28) 0.31469(15) 1.0 Uiso 0.0120(8) 2
C C31 0.31447(29) 0.18900(25) 0.25399(14) 1.0 Uiso 0.0077(8) 2
C C32 0.42094(33) 0.05263(27) 0.29609(15) 1.0 Uiso 0.0123(9) 2
C C33 0.38001(32) -0.00583(28) 0.25704(16) 1.0 Uiso 0.0128(9) 2
C C34 0.26476(31) 0.03682(27) 0.25037(15) 1.0 Uiso 0.0114(8) 2
C C35 0.12877(31) 0.18440(27) 0.24272(15) 1.0 Uiso 0.0114(8) 2
C C36 0.10784(32) 0.29158(27) 0.24416(15) 1.0 Uiso 0.0123(9) 2
C C37 0.19649(31) 0.32422(28) 0.21364(15) 1.0 Uiso 0.0118(8) 2
C C41 0.15531(30) 0.75775(26) 0.42402(14) 1.0 Uiso 0.0091(8) 2
C C42 0.06068(31) 0.74145(27) 0.40460(15) 1.0 Uiso 0.0114(8) 2
C C43 0.00470(30) 0.68288(26) 0.43131(14) 1.0 Uiso 0.0105(8) 2
C C44 0.04077(31) 0.63614(27) 0.47717(15) 1.0 Uiso 0.0112(8) 2
C C45 0.13410(31) 0.64951(27) 0.49637(15) 1.0 Uiso 0.0109(8) 2
C C46 0.19064(30) 0.70899(26) 0.46984(14) 1.0 Uiso 0.0092(8) 2
C C47 -0.09350(31) 0.66738(27) 0.40872(15) 1.0 Uiso 0.0125(9) 2
C C48 0.17587(32) 0.59746(28) 0.54560(15) 1.0 Uiso 0.0139(9) 2
C C51 0.18326(30) 0.85043(26) 0.33663(14) 1.0 Uiso 0.0094(8) 2
C C52 0.24706(31) 0.80155(27) 0.29686(14) 1.0 Uiso 0.0101(8) 2
C C53 0.21473(30) 0.80689(26) 0.24606(14) 1.0 Uiso 0.0098(8) 2
C C54 0.11727(31) 0.86159(27) 0.23024(15) 1.0 Uiso 0.0123(9) 2
C C55 0.05438(32) 0.91263(27) 0.26925(15) 1.0 Uiso 0.0130(9) 2
C C56 0.08505(31) 0.90772(27) 0.32067(15) 1.0 Uiso 0.0104(8) 2
C C57 0.28861(35) 0.74897(30) 0.20699(16) 1.0 Uiso 0.0192(10) 2
C C58 -0.05090(32) 0.97285(28) 0.25447(15) 1.0 Uiso 0.0138(9) 2
C C61 0.17938(31) 0.93402(27) 0.42972(15) 1.0 Uiso 0.0127(9) 2
C C62 0.16663(30) 0.93149(26) 0.48387(14) 1.0 Uiso 0.0091(8) 2
C C63 0.15209(31) 1.01037(26) 0.51339(15) 1.0 Uiso 0.0106(8) 2
C C64 0.14587(31) 1.09916(27) 0.49014(15) 1.0 Uiso 0.0121(8) 2
C C65 0.15807(31) 1.10376(27) 0.43617(15) 1.0 Uiso 0.0117(8) 2
C C66 0.17500(30) 1.02374(26) 0.40630(15) 1.0 Uiso 0.0097(8) 2
C C67 0.14789(30) 0.99680(26) 0.57175(14) 1.0 Uiso 0.0100(8) 2
C C68 0.15052(32) 1.19692(28) 0.40847(15) 1.0 Uiso 0.0133(9) 2
C C71 0.34257(30) 0.79831(26) 0.40380(14) 1.0 Uiso 0.0092(8) 2
C C72 0.39208(31) 0.70230(26) 0.39661(15) 1.0 Uiso 0.0110(8) 2
C C73 0.49969(31) 0.66817(27) 0.40070(15) 1.0 Uiso 0.0114(8) 2
C C74 0.56622(32) 0.72747(27) 0.41307(15) 1.0 Uiso 0.0114(8) 2
C C75 0.51932(31) 0.82208(27) 0.41989(15) 1.0 Uiso 0.0115(8) 2
C C76 0.40897(31) 0.85621(28) 0.41560(15) 1.0 Uiso 0.0119(8) 2
C C77 0.54690(30) 0.56581(25) 0.39560(14) 1.0 Uiso 0.0078(8) 2
C C78 0.58304(31) 0.88864(27) 0.43593(15) 1.0 Uiso 0.0124(9) 2
C C81 0.78943(30) 0.58575(26) 0.06431(14) 1.0 Uiso 0.0094(8) 2
C C82 0.82295(30) 0.56599(26) 0.01277(14) 1.0 Uiso 0.0087(8) 2
C C83 0.85452(29) 0.47352(25) -0.00471(14) 1.0 Uiso 0.0068(8) 2
C C84 0.85611(30) 0.39587(27) 0.02943(14) 1.0 Uiso 0.0098(8) 2
C C85 0.82283(30) 0.41508(26) 0.08049(14) 1.0 Uiso 0.0088(8) 2
C C86 0.78966(30) 0.50711(26) 0.09705(15) 1.0 Uiso 0.0087(8) 2
C C87 0.88462(31) 0.46120(27) -0.06076(15) 1.0 Uiso 0.0118(8) 2
C C88 0.82233(32) 0.33541(27) 0.11954(15) 1.0 Uiso 0.0137(9) 2
C C91 0.77731(30) 0.69715(26) 0.14571(14) 1.0 Uiso 0.0104(8) 2
C C92 0.87571(30) 0.64925(26) 0.16522(14) 1.0 Uiso 0.0080(8) 2
C C93 0.90509(31) 0.65947(27) 0.21606(15) 1.0 Uiso 0.0120(8) 2
C C94 0.83661(32) 0.71455(27) 0.25078(16) 1.0 Uiso 0.0131(9) 2
C C95 0.73695(30) 0.76078(26) 0.23340(14) 1.0 Uiso 0.0094(8) 2
C C96 0.70752(31) 0.75236(27) 0.18159(15) 1.0 Uiso 0.0103(8) 2
C C97 1.01066(32) 0.60630(27) 0.23493(15) 1.0 Uiso 0.0124(9) 2
C C98 0.65909(31) 0.82090(27) 0.26821(15) 1.0 Uiso 0.0114(8) 2
C C101 0.62276(29) 0.73088(25) 0.07565(14) 1.0 Uiso 0.0078(8) 2
C C102 0.57655(31) 0.82805(27) 0.07403(15) 1.0 Uiso 0.0118(8) 2
C C103 0.46812(31) 0.86102(26) 0.07025(15) 1.0 Uiso 0.0116(8) 2
C C104 0.40053(32) 0.79984(27) 0.06663(15) 1.0 Uiso 0.0110(8) 2
C C105 0.44713(31) 0.70410(27) 0.06701(15) 1.0 Uiso 0.0109(8) 2
C C106 0.55552(30) 0.66964(27) 0.07216(14) 1.0 Uiso 0.0096(8) 2
C C107 0.41877(34) 0.96552(29) 0.07323(16) 1.0 Uiso 0.0174(9) 2
C C108 0.37871(31) 0.63411(26) 0.06351(15) 1.0 Uiso 0.0111(8) 2
C C111 0.81277(30) 0.76364(27) 0.05031(15) 1.0 Uiso 0.0111(8) 2
C C112 0.89351(31) 0.79953(26) 0.07075(15) 1.0 Uiso 0.0106(8) 2
C C113 0.95307(31) 0.84852(27) 0.03822(15) 1.0 Uiso 0.0118(8) 2
C C114 0.93571(30) 0.86201(26) -0.01433(14) 1.0 Uiso 0.0089(8) 2
C C115 0.85391(30) 0.82838(26) -0.03480(15) 1.0 Uiso 0.0102(8) 2
C C116 0.79214(32) 0.78353(27) -0.00239(15) 1.0 Uiso 0.0132(9) 2
C C117 1.03373(31) 0.88917(26) 0.06365(15) 1.0 Uiso 0.0110(8) 2
C C118 0.83966(31) 0.83546(26) -0.09204(15) 1.0 Uiso 0.0113(8) 2
B B1 0.2150(4) 0.83487(31) 0.39726(17) 1.0 Uiso 0.0072(10) 2
B B2 0.7504(4) 0.69436(31) 0.08439(17) 1.0 Uiso 0.0072(10) 2
F F1 -0.0764(4) 0.5891(4) 0.38093(20) 1.0 Uiso 0.0239(12) 2
F F2 -0.1410(4) 0.73761(33) 0.37750(18) 1.0 Uiso 0.0153(10) 2
F F3 -0.1655(4) 0.6574(4) 0.44620(20) 1.0 Uiso 0.0232(12) 2
F F4 0.0985(5) 0.5907(4) 0.58136(23) 1.0 Uiso 0.0329(14) 2
F F5 0.2442(4) 0.63708(35) 0.56936(19) 1.0 Uiso 0.0193(11) 2
F F6 0.2270(4) 0.5092(4) 0.53561(21) 1.0 Uiso 0.0259(13) 2
F F7 0.2465(5) 0.7516(4) 0.16096(22) 1.0 Uiso 0.0293(13) 2
F F8 0.3152(5) 0.6568(4) 0.22211(22) 1.0 Uiso 0.0322(14) 2
F F9 0.3775(5) 0.7757(4) 0.20051(23) 1.0 Uiso 0.0329(14) 2
F F10 -0.1095(12) 0.9277(10) 0.2319(6) 0.35877 Uiso 0.0215(33) 2
F F11 -0.1039(12) 1.0301(10) 0.2896(6) 0.36725 Uiso 0.0190(32) 2
F F12 -0.0399(9) 1.0375(8) 0.2145(4) 0.56902 Uiso 0.0392(27) 2
F F10B -0.1293(11) 0.9344(9) 0.2725(5) 0.54214 Uiso 0.0504(34) 2
F F12B -0.0738(13) 0.9775(12) 0.2066(6) 0.39843 Uiso 0.040(4) 2
F F11B -0.0707(9) 1.0565(7) 0.2768(4) 0.4722 Uiso 0.0140(23) 2
F F13 0.0813(4) 0.94336(34) 0.58765(19) 1.0 Uiso 0.0186(11) 2
F F14 0.1196(4) 1.07776(34) 0.59681(19) 1.0 Uiso 0.0164(11) 2
F F15 0.2419(4) 0.95080(35) 0.58968(19) 1.0 Uiso 0.0189(11) 2
F F16 0.2333(4) 1.1954(4) 0.37487(20) 1.0 Uiso 0.0229(12) 2
F F17 0.1496(4) 1.2684(4) 0.44041(20) 1.0 Uiso 0.0218(12) 2
F F18 0.0645(5) 1.2232(4) 0.37967(22) 1.0 Uiso 0.0292(13) 2
F F19 0.4933(4) 0.52552(34) 0.36276(19) 1.0 Uiso 0.0174(11) 2
F F20 0.6485(4) 0.54753(34) 0.37732(19) 1.0 Uiso 0.0182(11) 2
F F21 0.5481(4) 0.51767(35) 0.44082(19) 1.0 Uiso 0.0192(11) 2
F F22 0.6859(4) 0.85515(34) 0.42694(19) 1.0 Uiso 0.0177(11) 2
F F23 0.5551(4) 0.9722(4) 0.41223(21) 1.0 Uiso 0.0258(13) 2
F F24 0.5711(4) 0.9037(4) 0.48736(20) 1.0 Uiso 0.0224(12) 2
F F25 0.9260(4) 0.37149(32) -0.07176(18) 1.0 Uiso 0.0146(10) 2
F F26 0.8011(4) 0.49233(33) -0.09151(18) 1.0 Uiso 0.0148(10) 2
F F27 0.9554(4) 0.51195(35) -0.07671(19) 1.0 Uiso 0.0190(11) 2
F F28 0.8549(4) 0.25128(34) 0.09981(19) 1.0 Uiso 0.0181(11) 2
F F29 0.8827(4) 0.33828(34) 0.15986(19) 1.0 Uiso 0.0181(11) 2
F F30 0.7255(4) 0.33900(34) 0.14063(18) 1.0 Uiso 0.0166(11) 2
F F31 1.0058(4) 0.5217(4) 0.25609(21) 1.0 Uiso 0.0251(13) 2
F F32 1.0477(4) 0.6499(4) 0.27190(19) 1.0 Uiso 0.0210(12) 2
F F33 1.0860(5) 0.5908(4) 0.19659(23) 1.0 Uiso 0.0322(14) 2
F F34 0.5773(4) 0.7834(4) 0.27965(21) 1.0 Uiso 0.0267(13) 2
F F35 0.6201(4) 0.90599(35) 0.24623(19) 1.0 Uiso 0.0190(11) 2
F F36 0.6983(5) 0.8354(4) 0.31360(22) 1.0 Uiso 0.0305(14) 2
F F37 0.4866(5) 1.0164(4) 0.05797(24) 1.0 Uiso 0.0380(15) 2
F F38 0.3873(5) 0.9879(4) 0.12188(24) 1.0 Uiso 0.0376(15) 2
F F39 0.3343(4) 0.9922(4) 0.04287(20) 1.0 Uiso 0.0204(11) 2
F F40 0.3802(4) 0.58087(34) 0.10727(19) 1.0 Uiso 0.0190(11) 2
F F41 0.2775(4) 0.67592(32) 0.05579(18) 1.0 Uiso 0.0140(10) 2
F F42 0.4114(4) 0.57421(32) 0.02486(18) 1.0 Uiso 0.0127(10) 2
F F43 1.0909(4) 0.8286(4) 0.09813(20) 1.0 Uiso 0.0239(12) 2
F F44 1.1030(4) 0.91333(35) 0.02888(19) 1.0 Uiso 0.0197(11) 2
F F45 0.9901(4) 0.9668(4) 0.08987(20) 1.0 Uiso 0.0210(12) 2
F F46 0.9110(4) 0.7666(4) -0.11621(20) 1.0 Uiso 0.0217(12) 2
F F47 0.8552(4) 0.91754(33) -0.11385(18) 1.0 Uiso 0.0153(11) 2
F F48 0.7445(4) 0.82725(33) -0.10614(18) 1.0 Uiso 0.0162(11) 2
H H2A 0.6904(7) 0.0593(6) 0.2375(4) 1.0 Uiso 0.0339(22) 2
H H2B 0.7508(7) 0.1328(6) 0.19825(33) 1.0 Uiso 0.0298(20) 2
H H3A 0.6078(6) 0.0101(6) 0.15950(31) 1.0 Uiso 0.0239(18) 2
H H3B 0.7477(7) -0.0132(6) 0.15237(34) 1.0 Uiso 0.0327(21) 2
H H4A 0.7443(7) 0.1287(6) 0.09691(33) 1.0 Uiso 0.0313(21) 2
H H4B 0.6465(7) 0.0741(6) 0.07263(33) 1.0 Uiso 0.0270(20) 2
H H5A 0.5103(7) 0.2135(6) 0.04239(32) 1.0 Uiso 0.0287(20) 2
H H5B 0.6297(7) 0.2536(6) 0.04495(33) 1.0 Uiso 0.0287(20) 2
H H6A 0.5414(7) 0.3953(6) 0.08991(35) 1.0 Uiso 0.0340(22) 2
H H6B 0.4505(7) 0.3791(6) 0.04307(35) 1.0 Uiso 0.0310(21) 2
H H7A 0.3613(7) 0.4099(6) 0.13066(33) 1.0 Uiso 0.0294(20) 2
H H7B 0.3574(7) 0.2977(6) 0.10927(33) 1.0 Uiso 0.0301(21) 2
H H12A 0.7470(7) 0.1801(6) 0.31850(32) 1.0 Uiso 0.0255(19) 2
H H12B 0.7201(6) 0.2832(6) 0.35602(32) 1.0 Uiso 0.0243(19) 2
H H13A 0.8470(7) 0.2548(7) 0.2526(4) 1.0 Uiso 0.0365(23) 2
H H13B 0.9004(8) 0.2582(6) 0.3159(4) 1.0 Uiso 0.0355(22) 2
H H14A 0.8088(7) 0.4221(6) 0.32543(33) 1.0 Uiso 0.0284(20) 2
H H14B 0.8668(7) 0.4134(6) 0.26195(34) 1.0 Uiso 0.0300(21) 2
H H15A 0.7396(7) 0.5392(6) 0.21902(33) 1.0 Uiso 0.0272(20) 2
H H15B 0.7103(6) 0.5683(6) 0.28376(31) 1.0 Uiso 0.0226(18) 2
H H16A 0.5216(7) 0.5922(6) 0.27171(33) 1.0 Uiso 0.0280(20) 2
H H16B 0.5701(7) 0.6375(6) 0.21329(33) 1.0 Uiso 0.0285(20) 2
H H17A 0.4510(7) 0.5307(6) 0.19447(32) 1.0 Uiso 0.0276(20) 2
H H17B 0.5796(7) 0.4877(6) 0.16966(34) 1.0 Uiso 0.0321(21) 2
H H22A 0.5783(7) 0.1605(6) 0.38950(34) 1.0 Uiso 0.0326(21) 2
H H22B 0.4444(7) 0.1657(6) 0.40777(32) 1.0 Uiso 0.0272(20) 2
H H23A 0.5683(7) 0.3158(6) 0.43080(32) 1.0 Uiso 0.0284(20) 2
H H23B 0.5376(7) 0.2312(6) 0.47649(34) 1.0 Uiso 0.0303(20) 2
H H24A 0.3527(7) 0.3003(6) 0.47224(34) 1.0 Uiso 0.0297(21) 2
H H24B 0.4091(7) 0.3946(6) 0.47606(34) 1.0 Uiso 0.0318(21) 2
H H25A 0.2864(7) 0.5182(6) 0.42129(32) 1.0 Uiso 0.0273(20) 2
H H25B 0.2143(7) 0.4350(6) 0.43925(35) 1.0 Uiso 0.0316(21) 2
H H26A 0.1643(7) 0.4222(6) 0.35045(34) 1.0 Uiso 0.0332(22) 2
H H26B 0.1454(7) 0.5439(6) 0.36074(32) 1.0 Uiso 0.0284(20) 2
H H27A 0.2411(7) 0.5031(6) 0.27802(33) 1.0 Uiso 0.0275(20) 2
H H27B 0.3218(7) 0.5459(6) 0.32052(32) 1.0 Uiso 0.0282(20) 2
H H32A 0.3781(7) 0.0521(6) 0.33349(32) 1.0 Uiso 0.0258(19) 2
H H32B 0.5052(7) 0.0223(6) 0.30427(33) 1.0 Uiso 0.0301(20) 2
H H33A 0.4243(7) -0.0046(6) 0.22029(31) 1.0 Uiso 0.0240(18) 2
H H33B 0.3925(7) -0.0783(7) 0.2707(4) 1.0 Uiso 0.0364(23) 2
H H34A 0.2350(7) 0.0162(6) 0.21371(33) 1.0 Uiso 0.0294(20) 2
H H34B 0.2175(7) 0.0122(6) 0.28088(33) 1.0 Uiso 0.0273(20) 2
H H35A 0.0836(7) 0.1564(6) 0.27280(34) 1.0 Uiso 0.0301(21) 2
H H35B 0.1021(7) 0.1641(6) 0.20554(35) 1.0 Uiso 0.0320(21) 2
H H36A 0.1069(7) 0.3146(6) 0.28411(34) 1.0 Uiso 0.0302(21) 2
H H36B 0.0324(7) 0.3223(6) 0.22845(34) 1.0 Uiso 0.0305(21) 2
H H37A 0.1989(6) 0.3030(6) 0.17383(32) 1.0 Uiso 0.0237(18) 2
H H37B 0.1867(7) 0.3985(6) 0.21373(32) 1.0 Uiso 0.0284(20) 2
H H42 0.0291(6) 0.7788(5) 0.36858(31) 1.0 Uiso 0.0223(18) 2
H H44 -0.0058(7) 0.5936(6) 0.49967(34) 1.0 Uiso 0.0319(21) 2
H H46 0.2615(6) 0.7173(5) 0.48686(29) 1.0 Uiso 0.0206(18) 2
H H52 0.3225(7) 0.7568(6) 0.30697(32) 1.0 Uiso 0.0265(19) 2
H H54 0.0924(7) 0.8654(6) 0.19177(33) 1.0 Uiso 0.0278(20) 2
H H56 0.0329(7) 0.9495(6) 0.34914(34) 1.0 Uiso 0.0314(21) 2
H H62 0.1694(6) 0.8636(6) 0.50381(30) 1.0 Uiso 0.0218(18) 2
H H64 0.1345(7) 1.1613(6) 0.51196(35) 1.0 Uiso 0.0333(22) 2
H H66 0.1841(7) 1.0320(6) 0.36448(32) 1.0 Uiso 0.0242(18) 2
H H72 0.3440(6) 0.6528(5) 0.38798(30) 1.0 Uiso 0.0213(18) 2
H H74 0.6502(7) 0.7020(6) 0.41729(33) 1.0 Uiso 0.0301(21) 2
H H76 0.3765(7) 0.9308(6) 0.42224(31) 1.0 Uiso 0.0247(19) 2
H H82 0.8295(6) 0.6210(5) -0.01496(30) 1.0 Uiso 0.0214(18) 2
H H84 0.8794(7) 0.3258(6) 0.01466(32) 1.0 Uiso 0.0260(19) 2
H H86 0.7637(6) 0.5181(6) 0.13661(32) 1.0 Uiso 0.0245(19) 2
H H92 0.9312(7) 0.6051(6) 0.13975(32) 1.0 Uiso 0.0256(19) 2
H H94 0.8584(7) 0.7234(6) 0.2893(4) 1.0 Uiso 0.0320(21) 2
H H96 0.6307(7) 0.7905(6) 0.16921(32) 1.0 Uiso 0.0274(20) 2
H H102 0.6251(6) 0.8779(6) 0.07613(30) 1.0 Uiso 0.0226(18) 2
H H104 0.3162(7) 0.8257(6) 0.06447(31) 1.0 Uiso 0.0232(18) 2
H H106 0.5874(6) 0.5951(5) 0.07279(29) 1.0 Uiso 0.0202(17) 2
H H112 0.9124(7) 0.7880(6) 0.11139(34) 1.0 Uiso 0.0298(20) 2
H H114 0.9836(6) 0.8970(6) -0.03885(31) 1.0 Uiso 0.0238(19) 2
H H116 0.7259(7) 0.7621(6) -0.02140(31) 1.0 Uiso 0.0255(19) 2
N N12 0.70315(22) 0.43161(19) 0.26605(10) 1.0 Uiso 0.0107(6) 2

loop_
_atom_type_symbol
_atom_type_number_in_cell
Re 4.0
N_ 24.0
C_ 184.0
B_ 4.0
F_ 97.493
H_ 144.0

loop_
_geom_angle_atom_site_label_1
_geom_angle_atom_site_label_2
_geom_angle_atom_site_label_3
_geom_angle
_geom_angle_site_symmetry_1
_geom_angle_site_symmetry_2
_geom_angle_site_symmetry_3
_geom_angle_publ_flag
RE2 RE1 Fa 179.01(27) 1_555 . 1_555 n
RE2 RE1 N1 91.33(14) 1_555 . 1_555 n
RE2 RE1 N11 92.03(14) 1_555 . 1_555 n
RE2 RE1 N21 91.32(15) 1_555 . 1_555 n
RE2 RE1 N31 90.52(14) 1_555 . 1_555 n
Fa RE1 N1 87.91(27) 1_555 . 1_555 n
Fa RE1 N11 88.59(29) 1_555 . 1_555 n
Fa RE1 N21 89.46(26) 1_555 . 1_555 n
Fa RE1 N31 88.88(29) 1_555 . 1_555 n
N1 RE1 N11 89.32(15) 1_555 . 1_555 n
N1 RE1 N21 176.79(18) 1_555 . 1_555 n
N1 RE1 N31 91.99(15) 1_555 . 1_555 n
N11 RE1 N21 88.77(15) 1_555 . 1_555 n
N11 RE1 N31 177.10(18) 1_555 . 1_555 n
N21 RE1 N31 89.80(15) 1_555 . 1_555 n
RE1 RE2 Fb 178.98(34) 1_555 . 1_555 n
RE1 RE2 N3 91.91(15) 1_555 . 1_555 n
RE1 RE2 N13 91.28(14) 1_555 . 1_555 n
RE1 RE2 N23 92.18(14) 1_555 . 1_555 n
RE1 RE2 N33 92.86(14) 1_555 . 1_555 n
Fb RE2 N3 87.26(31) 1_555 . 1_555 n
Fb RE2 N13 88.12(32) 1_555 . 1_555 n
Fb RE2 N23 88.67(31) 1_555 . 1_555 n
Fb RE2 N33 87.71(32) 1_555 . 1_555 n
N3 RE2 N13 90.04(15) 1_555 . 1_555 n
N3 RE2 N23 175.22(18) 1_555 . 1_555 n
N3 RE2 N33 88.30(14) 1_555 . 1_555 n
N13 RE2 N23 92.33(15) 1_555 . 1_555 n
N13 RE2 N33 175.59(18) 1_555 . 1_555 n
N23 RE2 N33 89.03(15) 1_555 . 1_555 n
RE1 Fa H2A 93.1(4) 1_555 . 1_555 n
RE1 Fa H12A 92.6(4) 1_555 . 1_555 n
RE1 Fa H22A 92.0(4) 1_555 . 1_555 n
RE1 Fa H32B 93.4(4) 1_555 . 1_555 n
H2A Fa H12A 87.8(5) 1_555 . 1_555 n
H2A Fa H22A 168.5(6) 1_555 . 1_555 n
H2A Fa H32B 90.2(4) 1_555 . 1_555 n
H12A Fa H22A 81.7(4) 1_555 . 1_555 n
H12A Fa H32B 173.8(5) 1_555 . 1_555 n
H22A Fa H32B 99.8(5) 1_555 . 1_555 n
RE2 Fb F8 127.9(5) 1_555 . 1_555 n
RE2 Fb H7A 93.7(5) 1_555 . 1_555 n
RE2 Fb H17A 92.6(5) 1_555 . 1_555 n
RE2 Fb H27A 91.9(5) 1_555 . 1_555 n
RE2 Fb H37B 92.0(5) 1_555 . 1_555 n
F8 Fb H7A 119.1(5) 1_555 . 1_555 n
F8 Fb H17A 53.59(35) 1_555 . 1_555 n
F8 Fb H27A 69.6(4) 1_555 . 1_555 n
F8 Fb H37B 122.8(5) 1_555 . 1_555 n
H7A Fb H17A 87.7(5) 1_555 . 1_555 n
H7A Fb H27A 161.7(6) 1_555 . 1_555 n
H7A Fb H37B 92.4(5) 1_555 . 1_555 n
H17A Fb H27A 109.4(5) 1_555 . 1_555 n
H17A Fb H37B 175.4(7) 1_555 . 1_555 n
H27A Fb H37B 70.1(4) 1_555 . 1_555 n
RE1 N1 C1 120.12(26) 1_555 . 1_555 n
RE1 N1 C2 122.07(24) 1_555 . 1_555 n
C1 N1 C2 117.45(30) 1_555 . 1_555 n
C1 N2 C4 123.48(31) 1_555 . 1_555 n
C1 N2 C5 122.93(32) 1_555 . 1_555 n
C4 N2 C5 113.47(30) 1_555 . 1_555 n
RE2 N3 C1 119.79(24) 1_555 . 1_555 n
RE2 N3 C7 122.34(24) 1_555 . 1_555 n
C1 N3 C7 117.76(30) 1_555 . 1_555 n
RE1 N11 C11 118.73(25) 1_555 . 1_555 n
RE1 N11 C12 122.12(24) 1_555 . 1_555 n
C11 N11 C12 118.67(30) 1_555 . 1_555 n
RE2 N13 C11 120.53(24) 1_555 . 1_555 n
RE2 N13 C17 122.15(24) 1_555 . 1_555 n
C11 N13 C17 116.79(29) 1_555 . 1_555 n
RE1 N21 C21 119.65(25) 1_555 . 1_555 n
RE1 N21 C22 121.95(24) 1_555 . 1_555 n
C21 N21 C22 118.29(30) 1_555 . 1_555 n
C21 N22 C24 122.61(31) 1_555 . 1_555 n
C21 N22 C25 123.67(31) 1_555 . 1_555 n
C24 N22 C25 113.70(30) 1_555 . 1_555 n
RE2 N23 C21 119.23(26) 1_555 . 1_555 n
RE2 N23 C27 121.72(23) 1_555 . 1_555 n
C21 N23 C27 118.99(30) 1_555 . 1_555 n
RE1 N31 C31 120.80(24) 1_555 . 1_555 n
RE1 N31 C32 122.98(24) 1_555 . 1_555 n
C31 N31 C32 116.12(30) 1_555 . 1_555 n
C31 N32 C34 122.44(31) 1_555 . 1_555 n
C31 N32 C35 122.67(30) 1_555 . 1_555 n
C34 N32 C35 114.87(28) 1_555 . 1_555 n
RE2 N33 C31 117.84(25) 1_555 . 1_555 n
RE2 N33 C37 123.01(23) 1_555 . 1_555 n
C31 N33 C37 118.76(30) 1_555 . 1_555 n
N1 C1 N2 122.14(34) 1_555 . 1_555 n
N1 C1 N3 116.24(32) 1_555 . 1_555 n
N2 C1 N3 121.63(33) 1_555 . 1_555 n
N1 C2 C3 110.39(31) 1_555 . 1_555 n
N1 C2 H2A 108.5(6) 1_555 . 1_555 n
N1 C2 H2B 108.5(5) 1_555 . 1_555 n
C3 C2 H2A 112.3(6) 1_555 . 1_555 n
C3 C2 H2B 109.5(6) 1_555 . 1_555 n
H2A C2 H2B 107.5(7) 1_555 . 1_555 n
C2 C3 C4 108.83(32) 1_555 . 1_555 n
C2 C3 H3A 109.6(5) 1_555 . 1_555 n
C2 C3 H3B 109.8(5) 1_555 . 1_555 n
C4 C3 H3A 110.7(5) 1_555 . 1_555 n
C4 C3 H3B 110.9(6) 1_555 . 1_555 n
H3A C3 H3B 107.0(7) 1_555 . 1_555 n
N2 C4 C3 110.55(33) 1_555 . 1_555 n
N2 C4 H4A 108.4(5) 1_555 . 1_555 n
N2 C4 H4B 108.6(5) 1_555 . 1_555 n
C3 C4 H4A 110.7(6) 1_555 . 1_555 n
C3 C4 H4B 111.9(5) 1_555 . 1_555 n
H4A C4 H4B 106.6(7) 1_555 . 1_555 n
N2 C5 C6 112.53(33) 1_555 . 1_555 n
N2 C5 H5A 109.8(5) 1_555 . 1_555 n
N2 C5 H5B 106.7(5) 1_555 . 1_555 n
C6 C5 H5A 110.0(6) 1_555 . 1_555 n
C6 C5 H5B 110.9(5) 1_555 . 1_555 n
H5A C5 H5B 106.7(7) 1_555 . 1_555 n
C5 C6 C7 108.13(32) 1_555 . 1_555 n
C5 C6 H6A 110.5(6) 1_555 . 1_555 n
C5 C6 H6B 109.6(6) 1_555 . 1_555 n
C7 C6 H6A 108.6(6) 1_555 . 1_555 n
C7 C6 H6B 110.9(6) 1_555 . 1_555 n
H6A C6 H6B 109.1(7) 1_555 . 1_555 n
N3 C7 C6 109.83(32) 1_555 . 1_555 n
N3 C7 H7A 108.2(5) 1_555 . 1_555 n
N3 C7 H7B 109.3(5) 1_555 . 1_555 n
C6 C7 H7A 112.1(5) 1_555 . 1_555 n
C6 C7 H7B 110.1(5) 1_555 . 1_555 n
H7A C7 H7B 107.1(7) 1_555 . 1_555 n
N11 C11 N13 116.92(31) 1_555 . 1_555 n
N11 C11 N12 121.61(32) 1_555 . 1_555 n
N13 C11 N12 121.47(31) 1_555 . 1_555 n
N11 C12 C13 110.33(31) 1_555 . 1_555 n
N11 C12 H12A 108.3(5) 1_555 . 1_555 n
N11 C12 H12B 110.3(5) 1_555 . 1_555 n
C13 C12 H12A 110.5(6) 1_555 . 1_555 n
C13 C12 H12B 108.5(5) 1_555 . 1_555 n
H12A C12 H12B 108.9(7) 1_555 . 1_555 n
C12 C13 C14 108.34(34) 1_555 . 1_555 n
C12 C13 H13A 108.7(5) 1_555 . 1_555 n
C12 C13 H13B 111.6(6) 1_555 . 1_555 n
C14 C13 H13A 109.3(6) 1_555 . 1_555 n
C14 C13 H13B 110.5(6) 1_555 . 1_555 n
H13A C13 H13B 108.3(8) 1_555 . 1_555 n
C13 C14 H14A 110.2(5) 1_555 . 1_555 n
C13 C14 H14B 108.6(6) 1_555 . 1_555 n
C13 C14 N12 112.24(31) 1_555 . 1_555 n
H14A C14 H14B 108.3(7) 1_555 . 1_555 n
H14A C14 N12 108.1(6) 1_555 . 1_555 n
H14B C14 N12 109.2(5) 1_555 . 1_555 n
C16 C15 H15A 111.1(5) 1_555 . 1_555 n
C16 C15 H15B 111.7(5) 1_555 . 1_555 n
C16 C15 N12 112.43(31) 1_555 . 1_555 n
H15A C15 H15B 105.7(7) 1_555 . 1_555 n
H15A C15 N12 108.2(5) 1_555 . 1_555 n
H15B C15 N12 107.4(5) 1_555 . 1_555 n
C15 C16 C17 108.97(33) 1_555 . 1_555 n
C15 C16 H16A 110.6(5) 1_555 . 1_555 n
C15 C16 H16B 108.6(5) 1_555 . 1_555 n
C17 C16 H16A 108.7(5) 1_555 . 1_555 n
C17 C16 H16B 111.0(5) 1_555 . 1_555 n
H16A C16 H16B 109.1(7) 1_555 . 1_555 n
N13 C17 C16 109.13(31) 1_555 . 1_555 n
N13 C17 H17A 108.7(5) 1_555 . 1_555 n
N13 C17 H17B 110.9(5) 1_555 . 1_555 n
C16 C17 H17A 112.2(5) 1_555 . 1_555 n
C16 C17 H17B 109.4(5) 1_555 . 1_555 n
H17A C17 H17B 106.5(7) 1_555 . 1_555 n
N21 C21 N22 121.48(33) 1_555 . 1_555 n
N21 C21 N23 117.56(33) 1_555 . 1_555 n
N22 C21 N23 120.96(34) 1_555 . 1_555 n
N21 C22 C23 109.31(31) 1_555 . 1_555 n
N21 C22 H22A 108.6(5) 1_555 . 1_555 n
N21 C22 H22B 109.3(5) 1_555 . 1_555 n
C23 C22 H22A 110.5(5) 1_555 . 1_555 n
C23 C22 H22B 111.6(5) 1_555 . 1_555 n
H22A C22 H22B 107.4(7) 1_555 . 1_555 n
C22 C23 C24 107.77(32) 1_555 . 1_555 n
C22 C23 H23A 110.9(6) 1_555 . 1_555 n
C22 C23 H23B 110.2(6) 1_555 . 1_555 n
C24 C23 H23A 109.6(6) 1_555 . 1_555 n
C24 C23 H23B 109.2(6) 1_555 . 1_555 n
H23A C23 H23B 109.2(7) 1_555 . 1_555 n
N22 C24 C23 110.74(33) 1_555 . 1_555 n
N22 C24 H24A 110.1(6) 1_555 . 1_555 n
N22 C24 H24B 108.1(6) 1_555 . 1_555 n
C23 C24 H24A 111.6(6) 1_555 . 1_555 n
C23 C24 H24B 110.7(6) 1_555 . 1_555 n
H24A C24 H24B 105.4(7) 1_555 . 1_555 n
N22 C25 C26 110.77(33) 1_555 . 1_555 n
N22 C25 H25A 110.0(6) 1_555 . 1_555 n
N22 C25 H25B 108.5(6) 1_555 . 1_555 n
C26 C25 H25A 107.7(5) 1_555 . 1_555 n
C26 C25 H25B 112.4(6) 1_555 . 1_555 n
H25A C25 H25B 107.4(7) 1_555 . 1_555 n
C25 C26 C27 109.02(35) 1_555 . 1_555 n
C25 C26 H26A 107.8(6) 1_555 . 1_555 n
C25 C26 H26B 111.4(5) 1_555 . 1_555 n
C27 C26 H26A 109.3(6) 1_555 . 1_555 n
C27 C26 H26B 110.2(6) 1_555 . 1_555 n
H26A C26 H26B 109.1(7) 1_555 . 1_555 n
N23 C27 C26 110.31(31) 1_555 . 1_555 n
N23 C27 H27A 109.2(5) 1_555 . 1_555 n
N23 C27 H27B 109.5(5) 1_555 . 1_555 n
C26 C27 H27A 109.3(5) 1_555 . 1_555 n
C26 C27 H27B 111.5(5) 1_555 . 1_555 n
H27A C27 H27B 106.9(7) 1_555 . 1_555 n
N31 C31 N32 121.14(32) 1_555 . 1_555 n
N31 C31 N33 117.82(32) 1_555 . 1_555 n
N32 C31 N33 121.03(33) 1_555 . 1_555 n
N31 C32 C33 108.62(31) 1_555 . 1_555 n
N31 C32 H32A 111.2(5) 1_555 . 1_555 n
N31 C32 H32B 109.4(5) 1_555 . 1_555 n
C33 C32 H32A 110.4(5) 1_555 . 1_555 n
C33 C32 H32B 111.0(5) 1_555 . 1_555 n
H32A C32 H32B 106.2(7) 1_555 . 1_555 n
C32 C33 C34 107.54(33) 1_555 . 1_555 n
C32 C33 H33A 108.9(5) 1_555 . 1_555 n
C32 C33 H33B 110.6(6) 1_555 . 1_555 n
C34 C33 H33A 111.4(5) 1_555 . 1_555 n
C34 C33 H33B 110.8(6) 1_555 . 1_555 n
H33A C33 H33B 107.5(7) 1_555 . 1_555 n
N32 C34 C33 112.82(31) 1_555 . 1_555 n
N32 C34 H34A 106.8(5) 1_555 . 1_555 n
N32 C34 H34B 108.4(5) 1_555 . 1_555 n
C33 C34 H34A 112.2(6) 1_555 . 1_555 n
C33 C34 H34B 111.4(5) 1_555 . 1_555 n
H34A C34 H34B 104.8(7) 1_555 . 1_555 n
N32 C35 C36 112.11(31) 1_555 . 1_555 n
N32 C35 H35A 108.0(6) 1_555 . 1_555 n
N32 C35 H35B 109.9(6) 1_555 . 1_555 n
C36 C35 H35A 111.1(6) 1_555 . 1_555 n
C36 C35 H35B 109.6(5) 1_555 . 1_555 n
H35A C35 H35B 105.9(7) 1_555 . 1_555 n
C35 C36 C37 108.63(33) 1_555 . 1_555 n
C35 C36 H36A 111.1(5) 1_555 . 1_555 n
C35 C36 H36B 109.7(5) 1_555 . 1_555 n
C37 C36 H36A 108.3(5) 1_555 . 1_555 n
C37 C36 H36B 111.8(5) 1_555 . 1_555 n
H36A C36 H36B 107.4(7) 1_555 . 1_555 n
N33 C37 C36 108.60(30) 1_555 . 1_555 n
N33 C37 H37A 109.1(5) 1_555 . 1_555 n
N33 C37 H37B 108.3(5) 1_555 . 1_555 n
C36 C37 H37A 110.0(5) 1_555 . 1_555 n
C36 C37 H37B 112.1(6) 1_555 . 1_555 n
H37A C37 H37B 108.7(7) 1_555 . 1_555 n
C42 C41 C46 115.94(33) 1_555 . 1_555 n
C42 C41 B1 122.70(33) 1_555 . 1_555 n
C46 C41 B1 121.20(31) 1_555 . 1_555 n
C41 C42 C43 121.7(4) 1_555 . 1_555 n
C41 C42 H42 118.7(5) 1_555 . 1_555 n
C43 C42 H42 119.5(5) 1_555 . 1_555 n
C42 C43 C44 121.23(35) 1_555 . 1_555 n
C42 C43 C47 119.34(34) 1_555 . 1_555 n
C42 C43 F1 117.17(29) 1_555 . 1_555 n
C42 C43 F2 90.91(27) 1_555 . 1_555 n
C42 C43 F3 143.08(32) 1_555 . 1_555 n
C44 C43 C47 119.38(34) 1_555 . 1_555 n
C44 C43 F1 110.95(28) 1_555 . 1_555 n
C44 C43 F2 146.34(31) 1_555 . 1_555 n
C44 C43 F3 92.35(27) 1_555 . 1_555 n
C47 C43 F1 31.68(21) 1_555 . 1_555 n
C47 C43 F2 31.06(20) 1_555 . 1_555 n
C47 C43 F3 32.37(21) 1_555 . 1_555 n
F1 C43 F2 53.91(19) 1_555 . 1_555 n
F1 C43 F3 54.47(20) 1_555 . 1_555 n
F2 C43 F3 54.05(19) 1_555 . 1_555 n
C43 C44 C45 118.11(35) 1_555 . 1_555 n
C43 C44 H44 121.4(5) 1_555 . 1_555 n
C45 C44 H44 120.3(6) 1_555 . 1_555 n
C44 C45 C46 121.00(35) 1_555 . 1_555 n
C44 C45 C48 118.85(33) 1_555 . 1_555 n
C44 C45 F4 92.85(28) 1_555 . 1_555 n
C44 C45 F5 146.96(31) 1_555 . 1_555 n
C44 C45 F6 109.43(29) 1_555 . 1_555 n
C46 C45 C48 120.14(33) 1_555 . 1_555 n
C46 C45 F4 142.27(30) 1_555 . 1_555 n
C46 C45 F5 90.72(26) 1_555 . 1_555 n
C46 C45 F6 119.00(30) 1_555 . 1_555 n
C48 C45 F4 31.65(22) 1_555 . 1_555 n
C48 C45 F5 31.30(20) 1_555 . 1_555 n
C48 C45 F6 32.53(22) 1_555 . 1_555 n
F4 C45 F5 54.11(20) 1_555 . 1_555 n
F4 C45 F6 54.53(22) 1_555 . 1_555 n
F5 C45 F6 54.39(20) 1_555 . 1_555 n
C41 C46 C45 122.00(34) 1_555 . 1_555 n
C41 C46 H46 120.4(5) 1_555 . 1_555 n
C45 C46 H46 117.6(5) 1_555 . 1_555 n
C43 C47 F1 112.7(4) 1_555 . 1_555 n
C43 C47 F2 113.43(35) 1_555 . 1_555 n
C43 C47 F3 111.5(4) 1_555 . 1_555 n
F1 C47 F2 106.4(4) 1_555 . 1_555 n
F1 C47 F3 106.2(4) 1_555 . 1_555 n
F2 C47 F3 106.0(4) 1_555 . 1_555 n
C45 C48 F4 113.0(4) 1_555 . 1_555 n
C45 C48 F5 113.2(4) 1_555 . 1_555 n
C45 C48 F6 110.4(4) 1_555 . 1_555 n
F4 C48 F5 106.5(4) 1_555 . 1_555 n
F4 C48 F6 106.5(4) 1_555 . 1_555 n
F5 C48 F6 106.8(4) 1_555 . 1_555 n
C52 C51 C56 115.55(34) 1_555 . 1_555 n
C52 C51 B1 122.09(34) 1_555 . 1_555 n
C56 C51 B1 122.14(34) 1_555 . 1_555 n
C51 C52 C53 122.1(4) 1_555 . 1_555 n
C51 C52 H52 118.5(5) 1_555 . 1_555 n
C53 C52 H52 119.4(5) 1_555 . 1_555 n
C52 C53 C54 122.7(4) 1_555 . 1_555 n
C52 C53 C57 117.36(35) 1_555 . 1_555 n
C52 C53 F7 148.10(32) 1_555 . 1_555 n
C52 C53 F8 96.86(29) 1_555 . 1_555 n
C52 C53 F9 101.30(29) 1_555 . 1_555 n
C54 C53 C57 119.93(34) 1_555 . 1_555 n
C54 C53 F7 89.00(27) 1_555 . 1_555 n
C54 C53 F8 132.81(31) 1_555 . 1_555 n
C54 C53 F9 129.00(31) 1_555 . 1_555 n
C57 C53 F7 31.03(22) 1_555 . 1_555 n
C57 C53 F8 31.99(22) 1_555 . 1_555 n
C57 C53 F9 30.93(22) 1_555 . 1_555 n
F7 C53 F8 53.49(21) 1_555 . 1_555 n
F7 C53 F9 53.51(21) 1_555 . 1_555 n
F8 C53 F9 53.50(21) 1_555 . 1_555 n
C53 C54 C55 115.68(35) 1_555 . 1_555 n
C53 C54 H54 122.8(6) 1_555 . 1_555 n
C55 C54 H54 121.5(6) 1_555 . 1_555 n
C54 C55 C56 122.5(4) 1_555 . 1_555 n
C54 C55 C58 118.01(34) 1_555 . 1_555 n
C54 C55 F10 98.4(5) 1_555 . 1_555 n
C54 C55 F11 146.5(4) 1_555 . 1_555 n
C54 C55 F12 97.3(4) 1_555 . 1_555 n
C54 C55 F10B 122.2(4) 1_555 . 1_555 n
C54 C55 F12B 89.5(5) 1_555 . 1_555 n
C54 C55 F11B 138.1(4) 1_555 . 1_555 n
C56 C55 C58 119.4(4) 1_555 . 1_555 n
C56 C55 F10 132.2(5) 1_555 . 1_555 n
C56 C55 F11 90.8(4) 1_555 . 1_555 n
C56 C55 F12 133.1(4) 1_555 . 1_555 n
C56 C55 F10B 105.8(4) 1_555 . 1_555 n
C56 C55 F12B 148.0(5) 1_555 . 1_555 n
C56 C55 F11B 94.8(4) 1_555 . 1_555 n
C58 C55 F10 30.4(4) 1_555 . 1_555 n
C58 C55 F11 29.0(4) 1_555 . 1_555 n
C58 C55 F12 33.11(32) 1_555 . 1_555 n
C58 C55 F10B 32.2(4) 1_555 . 1_555 n
C58 C55 F12B 28.6(4) 1_555 . 1_555 n
C58 C55 F11B 31.85(29) 1_555 . 1_555 n
F10 C55 F11 54.3(5) 1_555 . 1_555 n
F10 C55 F12 51.4(4) 1_555 . 1_555 n
F10 C55 F10B 26.5(4) 1_555 . 1_555 n
F10 C55 F12B 27.7(5) 1_555 . 1_555 n
F10 C55 F11B 61.8(4) 1_555 . 1_555 n
F11 C55 F12 51.6(5) 1_555 . 1_555 n
F11 C55 F10B 39.1(5) 1_555 . 1_555 n
F11 C55 F12B 57.2(5) 1_555 . 1_555 n
F11 C55 F11B 17.00(34) 1_555 . 1_555 n
F12 C55 F10B 64.6(4) 1_555 . 1_555 n
F12 C55 F12B 26.7(4) 1_555 . 1_555 n
F12 C55 F11B 41.0(4) 1_555 . 1_555 n
F10B C55 F12B 49.2(5) 1_555 . 1_555 n
F10B C55 F11B 53.3(4) 1_555 . 1_555 n
F12B C55 F11B 55.3(5) 1_555 . 1_555 n
C51 C56 C55 121.4(4) 1_555 . 1_555 n
C51 C56 H56 119.5(5) 1_555 . 1_555 n
C55 C56 H56 119.1(6) 1_555 . 1_555 n
C53 C57 F7 112.7(4) 1_555 . 1_555 n
C53 C57 F8 111.7(4) 1_555 . 1_555 n
C53 C57 F9 112.6(4) 1_555 . 1_555 n
F7 C57 F8 105.7(5) 1_555 . 1_555 n
F7 C57 F9 107.6(5) 1_555 . 1_555 n
F8 C57 F9 106.0(5) 1_555 . 1_555 n
C55 C58 F10 113.4(7) 1_555 . 1_555 n
C55 C58 F11 117.7(7) 1_555 . 1_555 n
C55 C58 F12 110.9(6) 1_555 . 1_555 n
C55 C58 F10B 111.0(6) 1_555 . 1_555 n
C55 C58 F12B 117.0(8) 1_555 . 1_555 n
C55 C58 F11B 111.9(5) 1_555 . 1_555 n
F10 C58 F11 112.4(10) 1_555 . 1_555 n
F10 C58 F12 99.5(8) 1_555 . 1_555 n
F10 C58 F10B 48.2(8) 1_555 . 1_555 n
F10 C58 F12B 52.2(9) 1_555 . 1_555 n
F10 C58 F11B 133.1(9) 1_555 . 1_555 n
F11 C58 F12 100.5(8) 1_555 . 1_555 n
F11 C58 F10B 73.5(9) 1_555 . 1_555 n
F11 C58 F12B 124.0(10) 1_555 . 1_555 n
F11 C58 F11B 30.8(6) 1_555 . 1_555 n
F12 C58 F10B 135.0(8) 1_555 . 1_555 n
F12 C58 F12B 48.4(8) 1_555 . 1_555 n
F12 C58 F11B 74.8(7) 1_555 . 1_555 n
F10B C58 F12B 97.3(10) 1_555 . 1_555 n
F10B C58 F11B 103.7(8) 1_555 . 1_555 n
F12B C58 F11B 114.0(9) 1_555 . 1_555 n
C62 C61 C66 115.60(35) 1_555 . 1_555 n
C62 C61 B1 120.83(32) 1_555 . 1_555 n
C66 C61 B1 122.96(33) 1_555 . 1_555 n
C61 C62 C63 123.28(34) 1_555 . 1_555 n
C61 C62 H62 118.4(5) 1_555 . 1_555 n
C63 C62 H62 118.3(5) 1_555 . 1_555 n
C62 C63 C64 121.0(4) 1_555 . 1_555 n
C62 C63 C67 117.89(32) 1_555 . 1_555 n
C62 C63 F13 95.70(26) 1_555 . 1_555 n
C62 C63 F14 148.38(30) 1_555 . 1_555 n
C62 C63 F15 102.48(28) 1_555 . 1_555 n
C64 C63 C67 121.01(34) 1_555 . 1_555 n
C64 C63 F13 138.17(32) 1_555 . 1_555 n
C64 C63 F14 90.44(27) 1_555 . 1_555 n
C64 C63 F15 126.23(30) 1_555 . 1_555 n
C67 C63 F13 31.48(19) 1_555 . 1_555 n
C67 C63 F14 31.04(19) 1_555 . 1_555 n
C67 C63 F15 32.19(21) 1_555 . 1_555 n
F13 C63 F14 53.99(18) 1_555 . 1_555 n
F13 C63 F15 53.48(19) 1_555 . 1_555 n
F14 C63 F15 54.26(19) 1_555 . 1_555 n
C63 C64 C65 116.8(4) 1_555 . 1_555 n
C63 C64 H64 122.7(6) 1_555 . 1_555 n
C65 C64 H64 120.5(6) 1_555 . 1_555 n
C64 C65 C66 122.19(34) 1_555 . 1_555 n
C64 C65 C68 119.80(35) 1_555 . 1_555 n
C64 C65 F16 136.07(30) 1_555 . 1_555 n
C64 C65 F17 89.07(27) 1_555 . 1_555 n
C64 C65 F18 125.93(31) 1_555 . 1_555 n
C66 C65 C68 118.00(34) 1_555 . 1_555 n
C66 C65 F16 95.77(28) 1_555 . 1_555 n
C66 C65 F17 148.52(30) 1_555 . 1_555 n
C66 C65 F18 102.95(27) 1_555 . 1_555 n
C68 C65 F16 32.31(22) 1_555 . 1_555 n
C68 C65 F17 31.17(21) 1_555 . 1_555 n
C68 C65 F18 31.45(22) 1_555 . 1_555 n
F16 C65 F17 54.12(20) 1_555 . 1_555 n
F16 C65 F18 54.01(21) 1_555 . 1_555 n
F17 C65 F18 53.98(20) 1_555 . 1_555 n
C61 C66 C65 121.01(35) 1_555 . 1_555 n
C61 C66 H66 120.4(5) 1_555 . 1_555 n
C65 C66 H66 118.6(5) 1_555 . 1_555 n
C63 C67 F13 112.50(34) 1_555 . 1_555 n
C63 C67 F14 113.51(34) 1_555 . 1_555 n
C63 C67 F15 111.0(4) 1_555 . 1_555 n
F13 C67 F14 107.3(4) 1_555 . 1_555 n
F13 C67 F15 104.8(4) 1_555 . 1_555 n
F14 C67 F15 107.3(4) 1_555 . 1_555 n
C65 C68 F16 111.7(4) 1_555 . 1_555 n
C65 C68 F17 114.0(4) 1_555 . 1_555 n
C65 C68 F18 112.9(4) 1_555 . 1_555 n
F16 C68 F17 105.7(4) 1_555 . 1_555 n
F16 C68 F18 105.5(4) 1_555 . 1_555 n
F17 C68 F18 106.5(4) 1_555 . 1_555 n
C72 C71 C76 115.9(4) 1_555 . 1_555 n
C72 C71 B1 120.00(32) 1_555 . 1_555 n
C76 C71 B1 124.11(34) 1_555 . 1_555 n
C71 C72 C73 122.32(35) 1_555 . 1_555 n
C71 C72 H72 119.5(5) 1_555 . 1_555 n
C73 C72 H72 118.2(5) 1_555 . 1_555 n
C72 C73 C74 121.3(4) 1_555 . 1_555 n
C72 C73 C77 120.11(33) 1_555 . 1_555 n
C72 C73 F19 92.15(27) 1_555 . 1_555 n
C72 C73 F20 146.00(30) 1_555 . 1_555 n
C72 C73 F21 114.06(29) 1_555 . 1_555 n
C74 C73 C77 118.5(4) 1_555 . 1_555 n
C74 C73 F19 144.64(33) 1_555 . 1_555 n
C74 C73 F20 90.75(28) 1_555 . 1_555 n
C74 C73 F21 113.11(29) 1_555 . 1_555 n
C77 C73 F19 31.95(20) 1_555 . 1_555 n
C77 C73 F20 31.74(19) 1_555 . 1_555 n
C77 C73 F21 31.68(20) 1_555 . 1_555 n
F19 C73 F20 54.41(19) 1_555 . 1_555 n
F19 C73 F21 54.21(19) 1_555 . 1_555 n
F20 C73 F21 54.23(19) 1_555 . 1_555 n
C73 C74 C75 117.3(4) 1_555 . 1_555 n
C73 C74 H74 122.5(6) 1_555 . 1_555 n
C75 C74 H74 120.2(5) 1_555 . 1_555 n
C74 C75 C76 120.88(35) 1_555 . 1_555 n
C74 C75 C78 120.8(4) 1_555 . 1_555 n
C74 C75 F22 90.34(28) 1_555 . 1_555 n
C74 C75 F23 141.72(33) 1_555 . 1_555 n
C74 C75 F24 120.65(31) 1_555 . 1_555 n
C76 C75 C78 118.20(34) 1_555 . 1_555 n
C76 C75 F22 148.39(31) 1_555 . 1_555 n
C76 C75 F23 94.08(28) 1_555 . 1_555 n
C76 C75 F24 106.35(29) 1_555 . 1_555 n
C78 C75 F22 31.85(21) 1_555 . 1_555 n
C78 C75 F23 31.30(21) 1_555 . 1_555 n
C78 C75 F24 32.42(21) 1_555 . 1_555 n
F22 C75 F23 54.54(20) 1_555 . 1_555 n
F22 C75 F24 54.51(19) 1_555 . 1_555 n
F23 C75 F24 54.12(20) 1_555 . 1_555 n
C71 C76 C75 122.3(4) 1_555 . 1_555 n
C71 C76 H76 120.1(5) 1_555 . 1_555 n
C75 C76 H76 117.5(5) 1_555 . 1_555 n
C73 C77 F19 112.3(4) 1_555 . 1_555 n
C73 C77 F20 113.14(34) 1_555 . 1_555 n
C73 C77 F21 112.4(4) 1_555 . 1_555 n
F19 C77 F20 106.2(4) 1_555 . 1_555 n
F19 C77 F21 106.1(4) 1_555 . 1_555 n
F20 C77 F21 106.2(4) 1_555 . 1_555 n
C75 C78 F22 111.9(4) 1_555 . 1_555 n
C75 C78 F23 112.7(4) 1_555 . 1_555 n
C75 C78 F24 111.1(4) 1_555 . 1_555 n
F22 C78 F23 108.2(4) 1_555 . 1_555 n
F22 C78 F24 106.5(4) 1_555 . 1_555 n
F23 C78 F24 106.2(4) 1_555 . 1_555 n
C82 C81 C86 115.27(34) 1_555 . 1_555 n
C82 C81 B2 122.29(33) 1_555 . 1_555 n
C86 C81 B2 122.43(33) 1_555 . 1_555 n
C81 C82 C83 122.43(33) 1_555 . 1_555 n
C81 C82 H82 121.2(5) 1_555 . 1_555 n
C83 C82 H82 116.3(5) 1_555 . 1_555 n
C82 C83 C84 120.94(33) 1_555 . 1_555 n
C82 C83 C87 117.69(32) 1_555 . 1_555 n
C82 C83 F25 148.74(29) 1_555 . 1_555 n
C82 C83 F26 102.09(26) 1_555 . 1_555 n
C82 C83 F27 95.36(26) 1_555 . 1_555 n
C84 C83 C87 121.37(33) 1_555 . 1_555 n
C84 C83 F25 90.11(26) 1_555 . 1_555 n
C84 C83 F26 127.67(28) 1_555 . 1_555 n
C84 C83 F27 137.36(31) 1_555 . 1_555 n
C87 C83 F25 31.57(20) 1_555 . 1_555 n
C87 C83 F26 32.23(20) 1_555 . 1_555 n
C87 C83 F27 32.08(19) 1_555 . 1_555 n
F25 C83 F26 54.75(18) 1_555 . 1_555 n
F25 C83 F27 54.80(18) 1_555 . 1_555 n
F26 C83 F27 54.11(18) 1_555 . 1_555 n
C83 C84 C85 116.82(34) 1_555 . 1_555 n
C83 C84 H84 119.1(5) 1_555 . 1_555 n
C85 C84 H84 124.0(6) 1_555 . 1_555 n
C84 C85 C86 121.65(34) 1_555 . 1_555 n
C84 C85 C88 120.00(33) 1_555 . 1_555 n
C84 C85 F28 89.19(26) 1_555 . 1_555 n
C84 C85 F29 131.32(30) 1_555 . 1_555 n
C84 C85 F30 131.52(29) 1_555 . 1_555 n
C86 C85 C88 118.35(33) 1_555 . 1_555 n
C86 C85 F28 149.16(31) 1_555 . 1_555 n
C86 C85 F29 99.53(27) 1_555 . 1_555 n
C86 C85 F30 99.40(28) 1_555 . 1_555 n
C88 C85 F28 30.81(20) 1_555 . 1_555 n
C88 C85 F29 31.54(20) 1_555 . 1_555 n
C88 C85 F30 31.76(21) 1_555 . 1_555 n
F28 C85 F29 53.69(18) 1_555 . 1_555 n
F28 C85 F30 53.78(19) 1_555 . 1_555 n
F29 C85 F30 53.28(18) 1_555 . 1_555 n
C81 C86 C85 122.8(4) 1_555 . 1_555 n
C81 C86 H86 118.4(5) 1_555 . 1_555 n
C85 C86 H86 118.7(5) 1_555 . 1_555 n
C83 C87 F25 112.69(35) 1_555 . 1_555 n
C83 C87 F26 111.6(4) 1_555 . 1_555 n
C83 C87 F27 112.15(34) 1_555 . 1_555 n
F25 C87 F26 107.4(4) 1_555 . 1_555 n
F25 C87 F27 107.6(4) 1_555 . 1_555 n
F26 C87 F27 105.0(4) 1_555 . 1_555 n
C85 C88 F28 113.4(4) 1_555 . 1_555 n
C85 C88 F29 112.1(4) 1_555 . 1_555 n
C85 C88 F30 112.2(4) 1_555 . 1_555 n
F28 C88 F29 107.1(4) 1_555 . 1_555 n
F28 C88 F30 106.8(4) 1_555 . 1_555 n
F29 C88 F30 104.7(4) 1_555 . 1_555 n
C92 C91 C96 115.85(34) 1_555 . 1_555 n
C92 C91 B2 121.28(34) 1_555 . 1_555 n
C96 C91 B2 122.73(34) 1_555 . 1_555 n
C91 C92 C93 122.2(4) 1_555 . 1_555 n
C91 C92 H92 118.9(5) 1_555 . 1_555 n
C93 C92 H92 118.9(5) 1_555 . 1_555 n
C92 C93 C94 121.5(4) 1_555 . 1_555 n
C92 C93 C97 120.00(35) 1_555 . 1_555 n
C92 C93 F31 114.85(30) 1_555 . 1_555 n
C92 C93 F32 145.46(32) 1_555 . 1_555 n
C92 C93 F33 92.11(28) 1_555 . 1_555 n
C94 C93 C97 118.46(34) 1_555 . 1_555 n
C94 C93 F31 112.43(30) 1_555 . 1_555 n
C94 C93 F32 91.01(28) 1_555 . 1_555 n
C94 C93 F33 144.40(32) 1_555 . 1_555 n
C97 C93 F31 32.15(21) 1_555 . 1_555 n
C97 C93 F32 31.21(20) 1_555 . 1_555 n
C97 C93 F33 31.58(22) 1_555 . 1_555 n
F31 C93 F32 53.64(19) 1_555 . 1_555 n
F31 C93 F33 54.56(21) 1_555 . 1_555 n
F32 C93 F33 53.94(21) 1_555 . 1_555 n
C93 C94 C95 118.0(4) 1_555 . 1_555 n
C93 C94 H94 122.1(6) 1_555 . 1_555 n
C95 C94 H94 119.9(6) 1_555 . 1_555 n
C94 C95 C96 120.8(4) 1_555 . 1_555 n
C94 C95 C98 121.26(34) 1_555 . 1_555 n
C94 C95 F34 127.48(30) 1_555 . 1_555 n
C94 C95 F35 136.50(30) 1_555 . 1_555 n
C94 C95 F36 90.39(28) 1_555 . 1_555 n
C96 C95 C98 117.92(34) 1_555 . 1_555 n
C96 C95 F34 103.18(28) 1_555 . 1_555 n
C96 C95 F35 95.56(28) 1_555 . 1_555 n
C96 C95 F36 148.45(32) 1_555 . 1_555 n
C98 C95 F34 31.99(21) 1_555 . 1_555 n
C98 C95 F35 32.13(21) 1_555 . 1_555 n
C98 C95 F36 31.14(22) 1_555 . 1_555 n
F34 C95 F35 54.49(20) 1_555 . 1_555 n
F34 C95 F36 53.94(21) 1_555 . 1_555 n
F35 C95 F36 54.23(20) 1_555 . 1_555 n
C91 C96 C95 121.6(4) 1_555 . 1_555 n
C91 C96 H96 119.6(5) 1_555 . 1_555 n
C95 C96 H96 118.8(5) 1_555 . 1_555 n
C93 C97 F31 111.4(4) 1_555 . 1_555 n
C93 C97 F32 113.0(4) 1_555 . 1_555 n
C93 C97 F33 113.1(4) 1_555 . 1_555 n
F31 C97 F32 105.4(4) 1_555 . 1_555 n
F31 C97 F33 107.0(4) 1_555 . 1_555 n
F32 C97 F33 106.5(4) 1_555 . 1_555 n
C95 C98 F34 111.7(4) 1_555 . 1_555 n
C95 C98 F35 111.8(4) 1_555 . 1_555 n
C95 C98 F36 113.7(4) 1_555 . 1_555 n
F34 C98 F35 106.5(4) 1_555 . 1_555 n
F34 C98 F36 106.1(4) 1_555 . 1_555 n
F35 C98 F36 106.5(4) 1_555 . 1_555 n
C102 C101 C106 117.3(4) 1_555 . 1_555 n
C102 C101 B2 119.54(32) 1_555 . 1_555 n
C106 C101 B2 123.06(33) 1_555 . 1_555 n
C101 C102 C103 120.96(35) 1_555 . 1_555 n
C101 C102 H102 120.1(6) 1_555 . 1_555 n
C103 C102 H102 119.0(6) 1_555 . 1_555 n
C102 C103 C104 121.8(4) 1_555 . 1_555 n
C102 C103 C107 120.23(34) 1_555 . 1_555 n
C102 C103 F37 91.20(28) 1_555 . 1_555 n
C102 C103 F38 117.21(30) 1_555 . 1_555 n
C102 C103 F39 143.57(30) 1_555 . 1_555 n
C104 C103 C107 117.8(4) 1_555 . 1_555 n
C104 C103 F37 145.71(33) 1_555 . 1_555 n
C104 C103 F38 109.59(31) 1_555 . 1_555 n
C104 C103 F39 91.67(28) 1_555 . 1_555 n
C107 C103 F37 31.69(23) 1_555 . 1_555 n
C107 C103 F38 32.07(22) 1_555 . 1_555 n
C107 C103 F39 31.68(21) 1_555 . 1_555 n
F37 C103 F38 54.42(23) 1_555 . 1_555 n
F37 C103 F39 54.07(21) 1_555 . 1_555 n
F38 C103 F39 54.48(21) 1_555 . 1_555 n
C103 C104 C105 116.8(4) 1_555 . 1_555 n
C103 C104 H104 121.6(5) 1_555 . 1_555 n
C105 C104 H104 121.6(5) 1_555 . 1_555 n
C104 C105 C106 122.2(4) 1_555 . 1_555 n
C104 C105 C108 119.5(4) 1_555 . 1_555 n
C104 C105 F40 127.19(31) 1_555 . 1_555 n
C104 C105 F41 88.20(28) 1_555 . 1_555 n
C104 C105 F42 134.00(31) 1_555 . 1_555 n
C106 C105 C108 118.27(34) 1_555 . 1_555 n
C106 C105 F40 101.61(28) 1_555 . 1_555 n
C106 C105 F41 149.62(30) 1_555 . 1_555 n
C106 C105 F42 97.82(27) 1_555 . 1_555 n
C108 C105 F40 31.73(20) 1_555 . 1_555 n
C108 C105 F41 31.45(20) 1_555 . 1_555 n
C108 C105 F42 31.83(20) 1_555 . 1_555 n
F40 C105 F41 53.75(19) 1_555 . 1_555 n
F40 C105 F42 54.03(18) 1_555 . 1_555 n
F41 C105 F42 54.48(18) 1_555 . 1_555 n
C101 C106 C105 120.90(35) 1_555 . 1_555 n
C101 C106 H106 119.9(5) 1_555 . 1_555 n
C105 C106 H106 119.2(5) 1_555 . 1_555 n
C103 C107 F37 111.2(4) 1_555 . 1_555 n
C103 C107 F38 110.8(4) 1_555 . 1_555 n
C103 C107 F39 111.9(4) 1_555 . 1_555 n
F37 C107 F38 107.9(5) 1_555 . 1_555 n
F37 C107 F39 107.2(4) 1_555 . 1_555 n
F38 C107 F39 107.6(5) 1_555 . 1_555 n
C105 C108 F40 111.9(4) 1_555 . 1_555 n
C105 C108 F41 112.4(4) 1_555 . 1_555 n
C105 C108 F42 111.9(4) 1_555 . 1_555 n
F40 C108 F41 106.1(4) 1_555 . 1_555 n
F40 C108 F42 106.3(4) 1_555 . 1_555 n
F41 C108 F42 107.9(4) 1_555 . 1_555 n
C112 C111 C116 116.62(34) 1_555 . 1_555 n
C112 C111 B2 122.87(34) 1_555 . 1_555 n
C116 C111 B2 120.34(32) 1_555 . 1_555 n
C111 C112 C113 120.5(4) 1_555 . 1_555 n
C111 C112 H112 120.4(5) 1_555 . 1_555 n
C113 C112 H112 119.1(5) 1_555 . 1_555 n
C112 C113 C114 121.81(35) 1_555 . 1_555 n
C112 C113 C117 117.04(34) 1_555 . 1_555 n
C112 C113 F43 93.20(27) 1_555 . 1_555 n
C112 C113 F44 147.08(31) 1_555 . 1_555 n
C112 C113 F45 105.43(28) 1_555 . 1_555 n
C114 C113 C117 121.10(34) 1_555 . 1_555 n
C114 C113 F43 140.50(31) 1_555 . 1_555 n
C114 C113 F44 90.48(26) 1_555 . 1_555 n
C114 C113 F45 122.52(29) 1_555 . 1_555 n
C117 C113 F43 31.62(21) 1_555 . 1_555 n
C117 C113 F44 31.87(20) 1_555 . 1_555 n
C117 C113 F45 31.62(21) 1_555 . 1_555 n
F43 C113 F44 54.14(19) 1_555 . 1_555 n
F43 C113 F45 53.94(20) 1_555 . 1_555 n
F44 C113 F45 54.36(19) 1_555 . 1_555 n
C113 C114 C115 118.11(35) 1_555 . 1_555 n
C113 C114 H114 121.0(5) 1_555 . 1_555 n
C115 C114 H114 120.9(5) 1_555 . 1_555 n
C114 C115 C116 120.1(4) 1_555 . 1_555 n
C114 C115 C118 118.74(33) 1_555 . 1_555 n
C114 C115 F46 107.97(29) 1_555 . 1_555 n
C114 C115 F47 93.00(27) 1_555 . 1_555 n
C114 C115 F48 147.46(30) 1_555 . 1_555 n
C116 C115 C118 120.96(34) 1_555 . 1_555 n
C116 C115 F46 119.45(29) 1_555 . 1_555 n
C116 C115 F47 143.76(32) 1_555 . 1_555 n
C116 C115 F48 91.70(27) 1_555 . 1_555 n
C118 C115 F46 32.74(21) 1_555 . 1_555 n
C118 C115 F47 31.83(19) 1_555 . 1_555 n
C118 C115 F48 31.21(20) 1_555 . 1_555 n
F46 C115 F47 54.47(19) 1_555 . 1_555 n
F46 C115 F48 54.54(19) 1_555 . 1_555 n
F47 C115 F48 54.48(18) 1_555 . 1_555 n
C111 C116 C115 122.6(4) 1_555 . 1_555 n
C111 C116 H116 121.7(5) 1_555 . 1_555 n
C115 C116 H116 115.7(5) 1_555 . 1_555 n
C113 C117 F43 112.5(4) 1_555 . 1_555 n
C113 C117 F44 112.1(4) 1_555 . 1_555 n
C113 C117 F45 112.6(4) 1_555 . 1_555 n
F43 C117 F44 106.3(4) 1_555 . 1_555 n
F43 C117 F45 106.1(4) 1_555 . 1_555 n
F44 C117 F45 106.9(4) 1_555 . 1_555 n
C115 C118 F46 111.0(4) 1_555 . 1_555 n
C115 C118 F47 112.88(34) 1_555 . 1_555 n
C115 C118 F48 113.6(4) 1_555 . 1_555 n
F46 C118 F47 105.3(4) 1_555 . 1_555 n
F46 C118 F48 106.4(4) 1_555 . 1_555 n
F47 C118 F48 107.2(4) 1_555 . 1_555 n
C41 B1 C51 108.40(30) 1_555 . 1_555 n
C41 B1 C61 108.50(31) 1_555 . 1_555 n
C41 B1 C71 109.80(31) 1_555 . 1_555 n
C51 B1 C61 112.17(31) 1_555 . 1_555 n
C51 B1 C71 111.73(33) 1_555 . 1_555 n
C61 B1 C71 106.17(30) 1_555 . 1_555 n
C81 B2 C91 109.79(32) 1_555 . 1_555 n
C81 B2 C101 108.86(30) 1_555 . 1_555 n
C81 B2 C111 109.53(32) 1_555 . 1_555 n
C91 B2 C101 110.48(32) 1_555 . 1_555 n
C91 B2 C111 108.96(31) 1_555 . 1_555 n
C101 B2 C111 109.20(31) 1_555 . 1_555 n
C43 F1 C47 35.58(23) 1_555 . 1_555 n
C43 F1 F2 62.85(21) 1_555 . 1_555 n
C43 F1 F3 62.51(21) 1_555 . 1_555 n
C43 F1 F4 120.91(25) 1_555 . -1_566 n
C47 F1 F2 36.43(24) 1_555 . 1_555 n
C47 F1 F3 37.04(25) 1_555 . 1_555 n
C47 F1 F4 125.8(4) 1_555 . -1_566 n
F2 F1 F3 59.71(23) 1_555 . 1_555 n
F2 F1 F4 147.30(30) 1_555 . -1_566 n
F3 F1 F4 91.96(25) 1_555 . -1_566 n
C43 F2 C47 35.51(22) 1_555 . 1_555 n
C43 F2 F1 63.24(21) 1_555 . 1_555 n
C43 F2 F3 62.90(21) 1_555 . 1_555 n
C43 F2 F14 84.87(19) 1_555 . -1_576 n
C43 F2 F22 114.05(22) 1_555 . 1_455 n
C43 F2 F36 168.90(25) 1_555 . 1_455 n
C43 F2 H42 53.61(23) 1_555 . 1_555 n
C43 F2 H94 125.86(32) 1_555 . 1_455 n
C47 F2 F1 37.12(24) 1_555 . 1_555 n
C47 F2 F3 37.46(25) 1_555 . 1_555 n
C47 F2 F14 115.83(31) 1_555 . -1_576 n
C47 F2 F22 111.92(32) 1_555 . 1_455 n
C47 F2 F36 155.29(34) 1_555 . 1_455 n
C47 F2 H42 86.17(33) 1_555 . 1_555 n
C47 F2 H94 121.9(4) 1_555 . 1_455 n
F1 F2 F3 60.59(24) 1_555 . 1_555 n
F1 F2 F14 147.69(27) 1_555 . -1_576 n
F1 F2 F22 133.55(27) 1_555 . 1_455 n
F1 F2 F36 126.91(27) 1_555 . 1_455 n
F1 F2 H42 94.71(30) 1_555 . 1_555 n
F1 F2 H94 85.89(31) 1_555 . 1_455 n
F3 F2 F14 110.74(24) 1_555 . -1_576 n
F3 F2 F22 76.80(23) 1_555 . 1_455 n
F3 F2 F36 124.42(27) 1_555 . 1_455 n
F3 F2 H42 116.07(30) 1_555 . 1_555 n
F3 F2 H94 138.00(33) 1_555 . 1_455 n
F14 F2 F22 62.73(17) -1_576 . 1_455 n
F14 F2 F36 84.53(20) -1_576 . 1_455 n
F14 F2 H42 59.58(23) -1_576 . 1_555 n
F14 F2 H94 110.98(29) -1_576 . 1_455 n
F22 F2 F36 63.41(19) 1_455 . 1_455 n
F22 F2 H42 121.64(28) 1_455 . 1_555 n
F22 F2 H94 119.24(31) 1_455 . 1_455 n
F36 F2 H42 117.43(28) 1_455 . 1_555 n
F36 F2 H94 55.86(28) 1_455 . 1_455 n
H42 F2 H94 89.38(33) 1_555 . 1_455 n
C43 F3 C47 36.14(23) 1_555 . 1_555 n
C43 F3 F1 63.02(22) 1_555 . 1_555 n
C43 F3 F2 63.04(21) 1_555 . 1_555 n
C43 F3 F6 129.25(27) 1_555 . -1_566 n
C43 F3 H74 144.40(32) 1_555 . 1_455 n
C47 F3 F1 36.79(25) 1_555 . 1_555 n
C47 F3 F2 36.52(25) 1_555 . 1_555 n
C47 F3 F6 122.1(4) 1_555 . -1_566 n
C47 F3 H74 114.1(4) 1_555 . 1_455 n
F1 F3 F2 59.70(23) 1_555 . 1_555 n
F1 F3 F6 85.65(24) 1_555 . -1_566 n
F1 F3 H74 104.99(31) 1_555 . 1_455 n
F2 F3 F6 133.96(27) 1_555 . -1_566 n
F2 F3 H74 81.80(29) 1_555 . 1_455 n
F6 F3 H74 79.03(27) -1_566 . 1_455 n
C45 F4 C48 35.34(25) 1_555 . 1_555 n
C45 F4 F1 132.13(28) 1_555 . -1_566 n
C45 F4 F5 62.64(22) 1_555 . 1_555 n
C45 F4 F6 61.46(23) 1_555 . 1_555 n
C48 F4 F1 119.8(4) 1_555 . -1_566 n
C48 F4 F5 36.45(26) 1_555 . 1_555 n
C48 F4 F6 36.39(26) 1_555 . 1_555 n
F1 F4 F5 127.02(30) -1_566 . 1_555 n
F1 F4 F6 83.37(26) -1_566 . 1_555 n
F5 F4 F6 59.62(25) 1_555 . 1_555 n
C45 F5 C48 35.51(24) 1_555 . 1_555 n
C45 F5 F4 63.25(22) 1_555 . 1_555 n
C45 F5 F6 61.83(21) 1_555 . 1_555 n
C45 F5 H12B 144.22(32) 1_555 . -1_666 n
C45 F5 H46 52.65(23) 1_555 . 1_555 n
C48 F5 F4 37.04(26) 1_555 . 1_555 n
C48 F5 F6 36.55(27) 1_555 . 1_555 n
C48 F5 H12B 147.1(4) 1_555 . -1_666 n
C48 F5 H46 86.00(34) 1_555 . 1_555 n
F4 F5 F6 60.13(25) 1_555 . 1_555 n
F4 F5 H12B 110.40(33) 1_555 . -1_666 n
F4 F5 H46 115.17(32) 1_555 . 1_555 n
F6 F5 H12B 149.00(33) 1_555 . -1_666 n
F6 F5 H46 94.64(29) 1_555 . 1_555 n
H12B F5 H46 115.04(32) -1_666 . 1_555 n
C45 F6 C48 37.06(25) 1_555 . 1_555 n
C45 F6 F3 128.99(26) 1_555 . -1_566 n
C45 F6 F4 64.01(24) 1_555 . 1_555 n
C45 F6 F5 63.78(22) 1_555 . 1_555 n
C45 F6 F20 137.95(26) 1_555 . -1_666 n
C45 F6 F21 120.80(24) 1_555 . -1_666 n
C48 F6 F3 129.9(4) 1_555 . -1_566 n
C48 F6 F4 37.09(27) 1_555 . 1_555 n
C48 F6 F5 36.66(26) 1_555 . 1_555 n
C48 F6 F20 103.71(35) 1_555 . -1_666 n
C48 F6 F21 109.75(34) 1_555 . -1_666 n
F3 F6 F4 94.19(26) -1_566 . 1_555 n
F3 F6 F5 145.14(30) -1_566 . 1_555 n
F3 F6 F20 84.52(21) -1_566 . -1_666 n
F3 F6 F21 109.65(23) -1_566 . -1_666 n
F4 F6 F5 60.25(25) 1_555 . 1_555 n
F4 F6 F20 92.70(26) 1_555 . -1_666 n
F4 F6 F21 124.58(28) 1_555 . -1_666 n
F5 F6 F20 74.34(22) 1_555 . -1_666 n
F5 F6 F21 73.43(22) 1_555 . -1_666 n
F20 F6 F21 44.03(16) -1_666 . -1_666 n
C53 F7 C57 36.31(27) 1_555 . 1_555 n
C53 F7 F8 63.66(24) 1_555 . 1_555 n
C53 F7 F9 63.07(24) 1_555 . 1_555 n
C53 F7 F41 176.77(27) 1_555 . 1_555 n
C53 F7 F43 112.17(27) 1_555 . 1_455 n
C53 F7 H54 53.48(25) 1_555 . 1_555 n
C57 F7 F8 37.73(28) 1_555 . 1_555 n
C57 F7 F9 36.05(28) 1_555 . 1_555 n
C57 F7 F41 144.7(4) 1_555 . 1_555 n
C57 F7 F43 148.2(4) 1_555 . 1_455 n
C57 F7 H54 89.6(4) 1_555 . 1_555 n
F8 F7 F9 60.07(26) 1_555 . 1_555 n
F8 F7 F41 115.46(28) 1_555 . 1_555 n
F8 F7 F43 153.04(32) 1_555 . 1_455 n
F8 F7 H54 111.34(35) 1_555 . 1_555 n
F9 F7 F41 119.49(30) 1_555 . 1_555 n
F9 F7 F43 144.51(32) 1_555 . 1_455 n
F9 F7 H54 106.80(34) 1_555 . 1_555 n
F41 F7 F43 67.07(19) 1_555 . 1_455 n
F41 F7 H54 125.67(31) 1_555 . 1_555 n
F43 F7 H54 58.70(26) 1_455 . 1_555 n
Fb F8 C53 149.16(34) 1_555 . 1_555 n
Fb F8 C57 151.5(4) 1_555 . 1_555 n
Fb F8 F7 115.00(33) 1_555 . 1_555 n
Fb F8 F9 145.8(4) 1_555 . 1_555 n
Fb F8 H17A 46.38(31) 1_555 . 1_555 n
C53 F8 C57 36.29(26) 1_555 . 1_555 n
C53 F8 F7 62.85(24) 1_555 . 1_555 n
C53 F8 F9 62.67(24) 1_555 . 1_555 n
C53 F8 H17A 164.4(4) 1_555 . 1_555 n
C57 F8 F7 36.53(27) 1_555 . 1_555 n
C57 F8 F9 36.27(28) 1_555 . 1_555 n
C57 F8 H17A 132.2(5) 1_555 . 1_555 n
F7 F8 F9 59.73(26) 1_555 . 1_555 n
F7 F8 H17A 114.2(4) 1_555 . 1_555 n
F9 F8 H17A 102.23(35) 1_555 . 1_555 n
C53 F9 C57 36.45(27) 1_555 . 1_555 n
C53 F9 F7 63.41(24) 1_555 . 1_555 n
C53 F9 F8 63.83(25) 1_555 . 1_555 n
C57 F9 F7 36.31(28) 1_555 . 1_555 n
C57 F9 F8 37.73(30) 1_555 . 1_555 n
F7 F9 F8 60.20(27) 1_555 . 1_555 n
C55 F10 C58 36.2(5) 1_555 . 1_555 n
C55 F10 F11 64.9(6) 1_555 . 1_555 n
C55 F10 F12 65.6(5) 1_555 . 1_555 n
C55 F10 F10B 77.2(11) 1_555 . 1_555 n
C55 F10 F12B 77.9(11) 1_555 . 1_555 n
C55 F10 F11B 59.6(4) 1_555 . 1_555 n
C58 F10 F11 34.4(6) 1_555 . 1_555 n
C58 F10 F12 42.2(6) 1_555 . 1_555 n
C58 F10 F10B 68.5(11) 1_555 . 1_555 n
C58 F10 F12B 63.3(11) 1_555 . 1_555 n
C58 F10 F11B 24.0(5) 1_555 . 1_555 n
F11 F10 F12 59.4(6) 1_555 . 1_555 n
F11 F10 F10B 44.5(10) 1_555 . 1_555 n
F11 F10 F12B 81.6(12) 1_555 . 1_555 n
F11 F10 F11B 16.8(4) 1_555 . 1_555 n
F12 F10 F10B 103.6(12) 1_555 . 1_555 n
F12 F10 F12B 22.7(10) 1_555 . 1_555 n
F12 F10 F11B 42.8(5) 1_555 . 1_555 n
F10B F10 F12B 126.1(18) 1_555 . 1_555 n
F10B F10 F11B 60.8(10) 1_555 . 1_555 n
F12B F10 F11B 65.3(11) 1_555 . 1_555 n
C55 F11 C58 33.3(4) 1_555 . 1_555 n
C55 F11 F10 60.8(5) 1_555 . 1_555 n
C55 F11 F12 63.3(5) 1_555 . 1_555 n
C55 F11 F10B 67.8(7) 1_555 . 1_555 n
C55 F11 F12B 60.2(5) 1_555 . 1_555 n
C55 F11 F11B 76.3(16) 1_555 . 1_555 n
C55 F11 H56 52.3(4) 1_555 . 1_555 n
C58 F11 F10 33.2(6) 1_555 . 1_555 n
C58 F11 F12 41.0(6) 1_555 . 1_555 n
C58 F11 F10B 53.6(7) 1_555 . 1_555 n
C58 F11 F12B 27.4(6) 1_555 . 1_555 n
C58 F11 F11B 75.7(16) 1_555 . 1_555 n
C58 F11 H56 85.2(7) 1_555 . 1_555 n
F10 F11 F12 57.4(6) 1_555 . 1_555 n
F10 F11 F10B 28.2(6) 1_555 . 1_555 n
F10 F11 F12B 29.0(5) 1_555 . 1_555 n
F10 F11 F11B 101.1(17) 1_555 . 1_555 n
F10 F11 H56 104.8(7) 1_555 . 1_555 n
F12 F11 F10B 85.3(8) 1_555 . 1_555 n
F12 F11 F12B 28.5(5) 1_555 . 1_555 n
F12 F11 F11B 44.4(14) 1_555 . 1_555 n
F12 F11 H56 110.0(7) 1_555 . 1_555 n
F10B F11 F12B 57.2(7) 1_555 . 1_555 n
F10B F11 F11B 128.0(20) 1_555 . 1_555 n
F10B F11 H56 93.2(8) 1_555 . 1_555 n
F12B F11 F11B 72.8(16) 1_555 . 1_555 n
F12B F11 H56 112.4(7) 1_555 . 1_555 n
F11B F11 H56 93.4(16) 1_555 . 1_555 n
C55 F12 C58 36.00(35) 1_555 . 1_555 n
C55 F12 F10 62.9(5) 1_555 . 1_555 n
C55 F12 F11 65.1(5) 1_555 . 1_555 n
C55 F12 F10B 56.9(4) 1_555 . 1_555 n
C55 F12 F12B 75.8(10) 1_555 . 1_555 n
C55 F12 F11B 68.5(5) 1_555 . 1_555 n
C58 F12 F10 38.3(5) 1_555 . 1_555 n
C58 F12 F11 38.5(5) 1_555 . 1_555 n
C58 F12 F10B 22.0(4) 1_555 . 1_555 n
C58 F12 F12B 60.0(10) 1_555 . 1_555 n
C58 F12 F11B 51.1(5) 1_555 . 1_555 n
F10 F12 F11 63.2(7) 1_555 . 1_555 n
F10 F12 F10B 24.4(5) 1_555 . 1_555 n
F10 F12 F12B 23.3(10) 1_555 . 1_555 n
F10 F12 F11B 80.3(7) 1_555 . 1_555 n
F11 F12 F10B 39.0(5) 1_555 . 1_555 n
F11 F12 F12B 86.0(12) 1_555 . 1_555 n
F11 F12 F11B 17.4(5) 1_555 . 1_555 n
F10B F12 F12B 47.6(10) 1_555 . 1_555 n
F10B F12 F11B 55.9(6) 1_555 . 1_555 n
F12B F12 F11B 103.3(12) 1_555 . 1_555 n
C55 F10B C58 36.7(4) 1_555 . 1_555 n
C55 F10B F10 76.2(11) 1_555 . 1_555 n
C55 F10B F11 73.1(7) 1_555 . 1_555 n
C55 F10B F12 58.6(4) 1_555 . 1_555 n
C55 F10B F12B 66.1(6) 1_555 . 1_555 n
C55 F10B F11B 63.7(5) 1_555 . 1_555 n
C58 F10B F10 63.3(11) 1_555 . 1_555 n
C58 F10B F11 52.9(7) 1_555 . 1_555 n
C58 F10B F12 23.0(4) 1_555 . 1_555 n
C58 F10B F12B 40.1(6) 1_555 . 1_555 n
C58 F10B F11B 38.2(5) 1_555 . 1_555 n
F10 F10B F11 107.3(13) 1_555 . 1_555 n
F10 F10B F12 52.0(10) 1_555 . 1_555 n
F10 F10B F12B 27.7(10) 1_555 . 1_555 n
F10 F10B F11B 92.8(12) 1_555 . 1_555 n
F11 F10B F12 55.7(7) 1_555 . 1_555 n
F11 F10B F12B 79.7(9) 1_555 . 1_555 n
F11 F10B F11B 15.4(6) 1_555 . 1_555 n
F12 F10B F12B 24.4(5) 1_555 . 1_555 n
F12 F10B F11B 40.8(4) 1_555 . 1_555 n
F12B F10B F11B 65.1(7) 1_555 . 1_555 n
C55 F12B C58 34.4(5) 1_555 . 1_555 n
C55 F12B F10 74.4(11) 1_555 . 1_555 n
C55 F12B F11 62.5(5) 1_555 . 1_555 n
C55 F12B F12 77.5(10) 1_555 . 1_555 n
C55 F12B F10B 64.7(6) 1_555 . 1_555 n
C55 F12B F11B 62.1(5) 1_555 . 1_555 n
C55 F12B H54 53.1(4) 1_555 . 1_555 n
C58 F12B F10 64.5(11) 1_555 . 1_555 n
C58 F12B F11 28.6(6) 1_555 . 1_555 n
C58 F12B F12 71.7(11) 1_555 . 1_555 n
C58 F12B F10B 42.6(6) 1_555 . 1_555 n
C58 F12B F11B 34.0(6) 1_555 . 1_555 n
C58 F12B H54 87.4(9) 1_555 . 1_555 n
F10 F12B F11 69.3(12) 1_555 . 1_555 n
F10 F12B F12 134.0(19) 1_555 . 1_555 n
F10 F12B F10B 26.3(9) 1_555 . 1_555 n
F10 F12B F11B 86.9(13) 1_555 . 1_555 n
F10 F12B H54 94.9(12) 1_555 . 1_555 n
F11 F12B F12 65.5(11) 1_555 . 1_555 n
F11 F12B F10B 43.1(6) 1_555 . 1_555 n
F11 F12B F11B 18.0(4) 1_555 . 1_555 n
F11 F12B H54 115.6(8) 1_555 . 1_555 n
F12 F12B F10B 108.0(13) 1_555 . 1_555 n
F12 F12B F11B 47.5(9) 1_555 . 1_555 n
F12 F12B H54 96.5(12) 1_555 . 1_555 n
F10B F12B F11B 60.7(7) 1_555 . 1_555 n
F10B F12B H54 104.7(8) 1_555 . 1_555 n
F11B F12B H54 111.5(7) 1_555 . 1_555 n
C55 F11B C58 36.22(34) 1_555 . 1_555 n
C55 F11B F10 58.6(4) 1_555 . 1_555 n
C55 F11B F11 86.7(16) 1_555 . 1_555 n
C55 F11B F12 70.4(5) 1_555 . 1_555 n
C55 F11B F10B 63.0(5) 1_555 . 1_555 n
C55 F11B F12B 62.6(5) 1_555 . 1_555 n
C58 F11B F10 22.9(5) 1_555 . 1_555 n
C58 F11B F11 73.4(15) 1_555 . 1_555 n
C58 F11B F12 54.1(6) 1_555 . 1_555 n
C58 F11B F10B 38.1(5) 1_555 . 1_555 n
C58 F11B F12B 32.0(5) 1_555 . 1_555 n
F10 F11B F11 62.1(15) 1_555 . 1_555 n
F10 F11B F12 56.9(6) 1_555 . 1_555 n
F10 F11B F10B 26.4(5) 1_555 . 1_555 n
F10 F11B F12B 27.8(5) 1_555 . 1_555 n
F11 F11B F12 118.2(17) 1_555 . 1_555 n
F11 F11B F10B 36.6(15) 1_555 . 1_555 n
F11 F11B F12B 89.2(16) 1_555 . 1_555 n
F12 F11B F10B 83.3(7) 1_555 . 1_555 n
F12 F11B F12B 29.2(5) 1_555 . 1_555 n
F10B F11B F12B 54.2(6) 1_555 . 1_555 n
C63 F13 C67 36.02(22) 1_555 . 1_555 n
C63 F13 F14 63.36(20) 1_555 . 1_555 n
C63 F13 F15 62.76(21) 1_555 . 1_555 n
C67 F13 F14 36.40(24) 1_555 . 1_555 n
C67 F13 F15 37.60(25) 1_555 . 1_555 n
F14 F13 F15 60.56(23) 1_555 . 1_555 n
C63 F14 C67 35.45(22) 1_555 . 1_555 n
C63 F14 F2 125.97(23) 1_555 . -1_576 n
C63 F14 F13 62.64(20) 1_555 . 1_555 n
C63 F14 F15 62.02(20) 1_555 . 1_555 n
C63 F14 F22 84.31(19) 1_555 . -1_676 n
C63 F14 H56 119.20(29) 1_555 . -1_576 n
C63 F14 H64 52.73(25) 1_555 . 1_555 n
C67 F14 F2 153.70(35) 1_555 . -1_576 n
C67 F14 F13 36.34(24) 1_555 . 1_555 n
C67 F14 F15 36.35(24) 1_555 . 1_555 n
C67 F14 F22 97.13(31) 1_555 . -1_676 n
C67 F14 H56 101.28(35) 1_555 . -1_576 n
C67 F14 H64 87.72(34) 1_555 . 1_555 n
F2 F14 F13 169.94(28) -1_576 . 1_555 n
F2 F14 F15 128.20(25) -1_576 . 1_555 n
F2 F14 F22 57.39(16) -1_576 . -1_676 n
F2 F14 H56 105.01(28) -1_576 . -1_576 n
F2 F14 H64 74.78(26) -1_576 . 1_555 n
F13 F14 F15 58.92(22) 1_555 . 1_555 n
F13 F14 F22 132.01(27) 1_555 . -1_676 n
F13 F14 H56 64.94(27) 1_555 . -1_576 n
F13 F14 H64 112.03(31) 1_555 . 1_555 n
F15 F14 F22 75.44(21) 1_555 . -1_676 n
F15 F14 H56 111.91(30) 1_555 . -1_576 n
F15 F14 H64 102.27(32) 1_555 . 1_555 n
F22 F14 H56 156.36(30) -1_676 . -1_576 n
F22 F14 H64 61.66(25) -1_676 . 1_555 n
H56 F14 H64 133.3(4) -1_576 . 1_555 n
C63 F15 C67 36.84(23) 1_555 . 1_555 n
C63 F15 F13 63.76(21) 1_555 . 1_555 n
C63 F15 F14 63.72(21) 1_555 . 1_555 n
C67 F15 F13 37.58(24) 1_555 . 1_555 n
C67 F15 F14 36.38(24) 1_555 . 1_555 n
F13 F15 F14 60.53(23) 1_555 . 1_555 n
C65 F16 C68 36.02(24) 1_555 . 1_555 n
C65 F16 F17 63.62(22) 1_555 . 1_555 n
C65 F16 F18 62.96(23) 1_555 . 1_555 n
C68 F16 F17 37.08(25) 1_555 . 1_555 n
C68 F16 F18 36.92(26) 1_555 . 1_555 n
F17 F16 F18 60.09(25) 1_555 . 1_555 n
C65 F17 C68 34.83(23) 1_555 . 1_555 n
C65 F17 F16 62.26(21) 1_555 . 1_555 n
C65 F17 F18 62.30(22) 1_555 . 1_555 n
C65 F17 H64 53.13(26) 1_555 . 1_555 n
C68 F17 F16 37.21(25) 1_555 . 1_555 n
C68 F17 F18 36.46(26) 1_555 . 1_555 n
C68 F17 H64 87.5(4) 1_555 . 1_555 n
F16 F17 F18 59.55(24) 1_555 . 1_555 n
F16 F17 H64 111.44(34) 1_555 . 1_555 n
F18 F17 H64 103.43(32) 1_555 . 1_555 n
C65 F18 C68 35.70(24) 1_555 . 1_555 n
C65 F18 F16 63.03(23) 1_555 . 1_555 n
C65 F18 F17 63.72(22) 1_555 . 1_555 n
C68 F18 F16 37.63(26) 1_555 . 1_555 n
C68 F18 F17 37.02(26) 1_555 . 1_555 n
F16 F18 F17 60.36(25) 1_555 . 1_555 n
C73 F19 C77 35.78(23) 1_555 . 1_555 n
C73 F19 F20 63.33(21) 1_555 . 1_555 n
C73 F19 F21 62.66(20) 1_555 . 1_555 n
C73 F19 H27B 108.55(30) 1_555 . 1_555 n
C73 F19 H72 52.50(23) 1_555 . 1_555 n
C77 F19 F20 37.14(24) 1_555 . 1_555 n
C77 F19 F21 36.69(23) 1_555 . 1_555 n
C77 F19 H27B 143.1(4) 1_555 . 1_555 n
C77 F19 H72 83.70(34) 1_555 . 1_555 n
F20 F19 F21 60.00(23) 1_555 . 1_555 n
F20 F19 H27B 158.29(34) 1_555 . 1_555 n
F20 F19 H72 115.84(30) 1_555 . 1_555 n
F21 F19 H27B 136.61(33) 1_555 . 1_555 n
F21 F19 H72 88.87(28) 1_555 . 1_555 n
H27B F19 H72 59.73(29) 1_555 . 1_555 n
C73 F20 C77 35.13(22) 1_555 . 1_555 n
C73 F20 F6 109.23(24) 1_555 . -1_666 n
C73 F20 F19 62.25(21) 1_555 . 1_555 n
C73 F20 F21 62.11(21) 1_555 . 1_555 n
C77 F20 F6 105.58(31) 1_555 . -1_666 n
C77 F20 F19 36.71(23) 1_555 . 1_555 n
C77 F20 F21 36.46(24) 1_555 . 1_555 n
F6 F20 F19 128.51(27) -1_666 . 1_555 n
F6 F20 F21 71.74(22) -1_666 . 1_555 n
F19 F20 F21 59.48(23) 1_555 . 1_555 n
C73 F21 C77 35.91(23) 1_555 . 1_555 n
C73 F21 F6 105.35(22) 1_555 . -1_666 n
C73 F21 F19 63.13(21) 1_555 . 1_555 n
C73 F21 F20 63.66(21) 1_555 . 1_555 n
C77 F21 F6 99.12(32) 1_555 . -1_666 n
C77 F21 F19 37.16(23) 1_555 . 1_555 n
C77 F21 F20 37.36(25) 1_555 . 1_555 n
F6 F21 F19 122.36(27) -1_666 . 1_555 n
F6 F21 F20 64.23(21) -1_666 . 1_555 n
F19 F21 F20 60.52(23) 1_555 . 1_555 n
C75 F22 C78 36.28(22) 1_555 . 1_555 n
C75 F22 F2 118.27(23) 1_555 . 1_655 n
C75 F22 F14 162.23(25) 1_555 . -1_676 n
C75 F22 F23 62.74(22) 1_555 . 1_555 n
C75 F22 F24 62.82(21) 1_555 . 1_555 n
C75 F22 F36 84.13(20) 1_555 . 1_555 n
C75 F22 H74 53.66(26) 1_555 . 1_555 n
C78 F22 F2 153.44(34) 1_555 . 1_655 n
C78 F22 F14 140.30(33) 1_555 . -1_676 n
C78 F22 F23 35.72(25) 1_555 . 1_555 n
C78 F22 F24 37.03(25) 1_555 . 1_555 n
C78 F22 F36 102.73(32) 1_555 . 1_555 n
C78 F22 H74 88.37(35) 1_555 . 1_555 n
F2 F22 F14 59.88(17) 1_655 . -1_676 n
F2 F22 F23 142.10(27) 1_655 . 1_555 n
F2 F22 F24 158.00(28) 1_655 . 1_555 n
F2 F22 F36 58.01(18) 1_655 . 1_555 n
F2 F22 H74 70.44(27) 1_655 . 1_555 n
F14 F22 F23 106.96(24) -1_676 . 1_555 n
F14 F22 F24 126.42(26) -1_676 . 1_555 n
F14 F22 F36 80.53(19) -1_676 . 1_555 n
F14 F22 H74 130.10(31) -1_676 . 1_555 n
F23 F22 F24 59.57(24) 1_555 . 1_555 n
F23 F22 F36 85.77(23) 1_555 . 1_555 n
F23 F22 H74 115.20(32) 1_555 . 1_555 n
F24 F22 F36 139.71(28) 1_555 . 1_555 n
F24 F22 H74 98.24(31) 1_555 . 1_555 n
F36 F22 H74 77.30(26) 1_555 . 1_555 n
C75 F23 C78 36.03(24) 1_555 . 1_555 n
C75 F23 F22 62.72(21) 1_555 . 1_555 n
C75 F23 F24 63.01(22) 1_555 . 1_555 n
C78 F23 F22 36.12(26) 1_555 . 1_555 n
C78 F23 F24 37.39(26) 1_555 . 1_555 n
F22 F23 F24 60.22(24) 1_555 . 1_555 n
C75 F24 C78 36.43(23) 1_555 . 1_555 n
C75 F24 F22 62.67(21) 1_555 . 1_555 n
C75 F24 F23 62.88(22) 1_555 . 1_555 n
C78 F24 F22 36.50(24) 1_555 . 1_555 n
C78 F24 F23 36.44(25) 1_555 . 1_555 n
F22 F24 F23 60.21(24) 1_555 . 1_555 n
C83 F25 C87 35.75(22) 1_555 . 1_555 n
C83 F25 F26 62.48(20) 1_555 . 1_555 n
C83 F25 F27 62.79(20) 1_555 . 1_555 n
C83 F25 F41 79.85(19) 1_555 . -1_665 n
C83 F25 H84 53.71(24) 1_555 . 1_555 n
C87 F25 F26 36.45(24) 1_555 . 1_555 n
C87 F25 F27 36.51(24) 1_555 . 1_555 n
C87 F25 F41 91.37(30) 1_555 . -1_665 n
C87 F25 H84 89.05(35) 1_555 . 1_555 n
F26 F25 F27 59.28(22) 1_555 . 1_555 n
F26 F25 F41 70.18(20) 1_555 . -1_665 n
F26 F25 H84 103.89(31) 1_555 . 1_555 n
F27 F25 F41 126.51(26) 1_555 . -1_665 n
F27 F25 H84 112.72(31) 1_555 . 1_555 n
F41 F25 H84 62.41(24) -1_665 . 1_555 n
C83 F26 C87 36.18(22) 1_555 . 1_555 n
C83 F26 F25 62.77(20) 1_555 . 1_555 n
C83 F26 F27 63.29(20) 1_555 . 1_555 n
C83 F26 F40 112.33(22) 1_555 . -1_665 n
C83 F26 F41 78.46(18) 1_555 . -1_665 n
C83 F26 H7A 130.46(30) 1_555 . -1_665 n
C87 F26 F25 36.11(23) 1_555 . 1_555 n
C87 F26 F27 37.65(24) 1_555 . 1_555 n
C87 F26 F40 131.08(33) 1_555 . -1_665 n
C87 F26 F41 88.16(29) 1_555 . -1_665 n
C87 F26 H7A 162.8(4) 1_555 . -1_665 n
F25 F26 F27 60.56(22) 1_555 . 1_555 n
F25 F26 F40 105.54(23) 1_555 . -1_665 n
F25 F26 F41 66.70(19) 1_555 . -1_665 n
F25 F26 H7A 160.63(32) 1_555 . -1_665 n
F27 F26 F40 166.09(28) 1_555 . -1_665 n
F27 F26 F41 124.44(25) 1_555 . -1_665 n
F27 F26 H7A 135.42(32) 1_555 . -1_665 n
F40 F26 F41 42.98(15) -1_665 . -1_665 n
F40 F26 H7A 58.03(24) -1_665 . -1_665 n
F41 F26 H7A 99.94(26) -1_665 . -1_665 n
C83 F27 C87 35.76(22) 1_555 . 1_555 n
C83 F27 F25 62.41(20) 1_555 . 1_555 n
C83 F27 F26 62.60(21) 1_555 . 1_555 n
C87 F27 F25 35.92(24) 1_555 . 1_555 n
C87 F27 F26 37.38(24) 1_555 . 1_555 n
F25 F27 F26 60.16(22) 1_555 . 1_555 n
C85 F28 C88 35.75(23) 1_555 . 1_555 n
C85 F28 F29 62.88(20) 1_555 . 1_555 n
C85 F28 F30 63.23(21) 1_555 . 1_555 n
C85 F28 H84 53.92(24) 1_555 . 1_555 n
C88 F28 F29 36.59(24) 1_555 . 1_555 n
C88 F28 F30 37.04(25) 1_555 . 1_555 n
C88 F28 H84 89.66(35) 1_555 . 1_555 n
F29 F28 F30 59.45(22) 1_555 . 1_555 n
F29 F28 H84 109.67(30) 1_555 . 1_555 n
F30 F28 H84 109.09(31) 1_555 . 1_555 n
C85 F29 C88 36.35(23) 1_555 . 1_555 n
C85 F29 F28 63.43(21) 1_555 . 1_555 n
C85 F29 F30 63.75(20) 1_555 . 1_555 n
C85 F29 F46 95.02(21) 1_555 . -1_765 n
C88 F29 F28 36.32(25) 1_555 . 1_555 n
C88 F29 F30 37.98(25) 1_555 . 1_555 n
C88 F29 F46 99.05(32) 1_555 . -1_765 n
F28 F29 F30 60.52(23) 1_555 . 1_555 n
F28 F29 F46 70.81(21) 1_555 . -1_765 n
F30 F29 F46 131.33(26) 1_555 . -1_765 n
C85 F30 C88 36.04(23) 1_555 . 1_555 n
C85 F30 F28 62.99(21) 1_555 . 1_555 n
C85 F30 F29 62.97(21) 1_555 . 1_555 n
C88 F30 F28 36.18(24) 1_555 . 1_555 n
C88 F30 F29 37.37(24) 1_555 . 1_555 n
F28 F30 F29 60.03(23) 1_555 . 1_555 n
C93 F31 C97 36.44(25) 1_555 . 1_555 n
C93 F31 F32 63.40(22) 1_555 . 1_555 n
C93 F31 F33 63.54(23) 1_555 . 1_555 n
C97 F31 F32 37.05(25) 1_555 . 1_555 n
C97 F31 F33 36.76(27) 1_555 . 1_555 n
F32 F31 F33 60.11(25) 1_555 . 1_555 n
C93 F32 C97 35.81(25) 1_555 . 1_555 n
C93 F32 F31 62.96(22) 1_555 . 1_555 n
C93 F32 F33 63.65(23) 1_555 . 1_555 n
C93 F32 H94 52.49(25) 1_555 . 1_555 n
C97 F32 F31 37.55(25) 1_555 . 1_555 n
C97 F32 F33 37.25(26) 1_555 . 1_555 n
C97 F32 H94 84.2(4) 1_555 . 1_555 n
F31 F32 F33 61.00(25) 1_555 . 1_555 n
F31 F32 H94 89.40(31) 1_555 . 1_555 n
F33 F32 H94 116.13(33) 1_555 . 1_555 n
C93 F33 C97 35.32(25) 1_555 . 1_555 n
C93 F33 F31 61.89(23) 1_555 . 1_555 n
C93 F33 F32 62.41(23) 1_555 . 1_555 n
C93 F33 H92 51.88(24) 1_555 . 1_555 n
C97 F33 F31 36.29(26) 1_555 . 1_555 n
C97 F33 F32 36.28(25) 1_555 . 1_555 n
C97 F33 H92 83.1(4) 1_555 . 1_555 n
F31 F33 F32 58.89(25) 1_555 . 1_555 n
F31 F33 H92 88.92(31) 1_555 . 1_555 n
F32 F33 H92 114.29(35) 1_555 . 1_555 n
C95 F34 C98 36.32(24) 1_555 . 1_555 n
C95 F34 F35 63.00(22) 1_555 . 1_555 n
C95 F34 F36 63.83(24) 1_555 . 1_555 n
C98 F34 F35 36.93(26) 1_555 . 1_555 n
C98 F34 F36 37.05(25) 1_555 . 1_555 n
F35 F34 F36 60.33(25) 1_555 . 1_555 n
C95 F35 C98 36.12(23) 1_555 . 1_555 n
C95 F35 F34 62.51(22) 1_555 . 1_555 n
C95 F35 F36 63.43(23) 1_555 . 1_555 n
C98 F35 F34 36.56(25) 1_555 . 1_555 n
C98 F35 F36 36.65(25) 1_555 . 1_555 n
F34 F35 F36 59.62(25) 1_555 . 1_555 n
C95 F36 C98 35.12(25) 1_555 . 1_555 n
C95 F36 F2 103.51(25) 1_555 . 1_655 n
C95 F36 F22 158.25(28) 1_555 . 1_555 n
C95 F36 F34 62.23(23) 1_555 . 1_555 n
C95 F36 F35 62.33(23) 1_555 . 1_555 n
C95 F36 H94 53.00(26) 1_555 . 1_555 n
C98 F36 F2 135.9(4) 1_555 . 1_655 n
C98 F36 F22 153.0(4) 1_555 . 1_555 n
C98 F36 F34 36.83(26) 1_555 . 1_555 n
C98 F36 F35 36.81(26) 1_555 . 1_555 n
C98 F36 H94 87.8(4) 1_555 . 1_555 n
F2 F36 F22 58.58(18) 1_655 . 1_555 n
F2 F36 F34 127.88(30) 1_655 . 1_555 n
F2 F36 F35 160.24(32) 1_655 . 1_555 n
F2 F36 H94 51.58(26) 1_655 . 1_555 n
F22 F36 F34 116.96(29) 1_555 . 1_555 n
F22 F36 F35 138.08(31) 1_555 . 1_555 n
F22 F36 H94 110.13(31) 1_555 . 1_555 n
F34 F36 F35 60.05(24) 1_555 . 1_555 n
F34 F36 H94 103.69(34) 1_555 . 1_555 n
F35 F36 H94 110.9(4) 1_555 . 1_555 n
C103 F37 C107 37.12(27) 1_555 . 1_555 n
C103 F37 F38 62.94(25) 1_555 . 1_555 n
C103 F37 F39 63.64(24) 1_555 . 1_555 n
C103 F37 H4B 126.52(35) 1_555 . 1_565 n
C103 F37 H102 52.97(25) 1_555 . 1_555 n
C107 F37 F38 36.29(28) 1_555 . 1_555 n
C107 F37 F39 36.76(27) 1_555 . 1_555 n
C107 F37 H4B 150.4(5) 1_555 . 1_565 n
C107 F37 H102 87.2(4) 1_555 . 1_555 n
F38 F37 F39 60.50(27) 1_555 . 1_555 n
F38 F37 H4B 121.1(4) 1_555 . 1_565 n
F38 F37 H102 94.02(34) 1_555 . 1_555 n
F39 F37 H4B 169.8(4) 1_555 . 1_565 n
F39 F37 H102 116.20(34) 1_555 . 1_555 n
H4B F37 H102 74.01(32) 1_565 . 1_555 n
C103 F38 C107 37.11(27) 1_555 . 1_555 n
C103 F38 F37 62.64(25) 1_555 . 1_555 n
C103 F38 F39 63.28(23) 1_555 . 1_555 n
C103 F38 F48 137.19(28) 1_555 . -1_675 n
C107 F38 F37 35.84(27) 1_555 . 1_555 n
C107 F38 F39 36.30(27) 1_555 . 1_555 n
C107 F38 F48 101.6(4) 1_555 . -1_675 n
F37 F38 F39 59.68(27) 1_555 . 1_555 n
F37 F38 F48 89.17(27) 1_555 . -1_675 n
F39 F38 F48 74.92(24) 1_555 . -1_675 n
C103 F39 C107 36.39(24) 1_555 . 1_555 n
C103 F39 F37 62.29(23) 1_555 . 1_555 n
C103 F39 F38 62.24(24) 1_555 . 1_555 n
C107 F39 F37 36.05(26) 1_555 . 1_555 n
C107 F39 F38 36.06(27) 1_555 . 1_555 n
F37 F39 F38 59.81(27) 1_555 . 1_555 n
C105 F40 C108 36.37(23) 1_555 . 1_555 n
C105 F40 F26 133.90(24) 1_555 . -1_665 n
C105 F40 F41 63.23(20) 1_555 . 1_555 n
C105 F40 F42 63.08(20) 1_555 . 1_555 n
C105 F40 H17A 113.98(28) 1_555 . 1_555 n
C108 F40 F26 99.43(31) 1_555 . -1_665 n
C108 F40 F41 36.89(25) 1_555 . 1_555 n
C108 F40 F42 36.93(24) 1_555 . 1_555 n
C108 F40 H17A 150.2(4) 1_555 . 1_555 n
F26 F40 F41 71.49(20) -1_665 . 1_555 n
F26 F40 F42 88.08(22) -1_665 . 1_555 n
F26 F40 H17A 109.88(28) -1_665 . 1_555 n
F41 F40 F42 60.73(22) 1_555 . 1_555 n
F41 F40 H17A 151.98(34) 1_555 . 1_555 n
F42 F40 H17A 145.60(34) 1_555 . 1_555 n
C105 F41 C108 36.13(22) 1_555 . 1_555 n
C105 F41 F7 80.83(19) 1_555 . 1_555 n
C105 F41 F25 164.55(24) 1_555 . -1_665 n
C105 F41 F26 127.84(23) 1_555 . -1_665 n
C105 F41 F40 63.02(20) 1_555 . 1_555 n
C105 F41 F42 62.75(20) 1_555 . 1_555 n
C105 F41 H104 54.19(24) 1_555 . 1_555 n
C108 F41 F7 93.31(29) 1_555 . 1_555 n
C108 F41 F25 137.13(33) 1_555 . -1_665 n
C108 F41 F26 94.09(29) 1_555 . -1_665 n
C108 F41 F40 37.00(25) 1_555 . 1_555 n
C108 F41 F42 36.21(23) 1_555 . 1_555 n
C108 F41 H104 90.14(34) 1_555 . 1_555 n
F7 F41 F25 86.54(19) 1_555 . -1_665 n
F7 F41 F26 91.18(19) 1_555 . -1_665 n
F7 F41 F40 71.67(21) 1_555 . 1_555 n
F7 F41 F42 128.36(25) 1_555 . 1_555 n
F7 F41 H104 64.26(24) 1_555 . 1_555 n
F25 F41 F26 43.12(15) -1_665 . -1_665 n
F25 F41 F40 104.56(23) -1_665 . 1_555 n
F25 F41 F42 120.62(23) -1_665 . 1_555 n
F25 F41 H104 127.06(29) -1_665 . 1_555 n
F26 F41 F40 65.53(19) -1_665 . 1_555 n
F26 F41 F42 84.71(21) -1_665 . 1_555 n
F26 F41 H104 155.30(29) -1_665 . 1_555 n
F40 F41 F42 59.87(22) 1_555 . 1_555 n
F40 F41 H104 106.17(29) 1_555 . 1_555 n
F42 F41 H104 111.98(30) 1_555 . 1_555 n
C105 F42 C108 36.31(22) 1_555 . 1_555 n
C105 F42 F40 62.89(20) 1_555 . 1_555 n
C105 F42 F41 62.77(20) 1_555 . 1_555 n
C108 F42 F40 36.75(24) 1_555 . 1_555 n
C108 F42 F41 35.93(23) 1_555 . 1_555 n
F40 F42 F41 59.40(22) 1_555 . 1_555 n
C113 F43 C117 35.91(22) 1_555 . 1_555 n
C113 F43 F7 162.46(28) 1_555 . 1_655 n
C113 F43 F44 62.89(21) 1_555 . 1_555 n
C113 F43 F45 63.10(21) 1_555 . 1_555 n
C113 F43 H54 132.22(32) 1_555 . 1_655 n
C117 F43 F7 159.8(4) 1_555 . 1_655 n
C117 F43 F44 36.91(25) 1_555 . 1_555 n
C117 F43 F45 36.99(25) 1_555 . 1_555 n
C117 F43 H54 121.7(4) 1_555 . 1_655 n
F7 F43 F44 126.16(29) 1_655 . 1_555 n
F7 F43 F45 133.78(29) 1_655 . 1_555 n
F7 F43 H54 56.29(26) 1_655 . 1_655 n
F44 F43 F45 60.37(24) 1_555 . 1_555 n
F44 F43 H54 130.89(32) 1_555 . 1_655 n
F45 F43 H54 84.74(30) 1_555 . 1_655 n
C113 F44 C117 36.05(23) 1_555 . 1_555 n
C113 F44 F43 62.96(21) 1_555 . 1_555 n
C113 F44 F45 62.93(21) 1_555 . 1_555 n
C113 F44 H114 52.94(24) 1_555 . 1_555 n
C117 F44 F43 36.76(25) 1_555 . 1_555 n
C117 F44 F45 36.53(24) 1_555 . 1_555 n
C117 F44 H114 87.77(35) 1_555 . 1_555 n
F43 F44 F45 59.69(24) 1_555 . 1_555 n
F43 F44 H114 113.97(31) 1_555 . 1_555 n
F45 F44 H114 99.90(31) 1_555 . 1_555 n
C113 F45 C117 35.83(23) 1_555 . 1_555 n
C113 F45 F43 62.96(21) 1_555 . 1_555 n
C113 F45 F44 62.71(21) 1_555 . 1_555 n
C113 F45 H114 112.82(29) 1_555 . -1_775 n
C117 F45 F43 36.92(24) 1_555 . 1_555 n
C117 F45 F44 36.61(24) 1_555 . 1_555 n
C117 F45 H114 108.4(4) 1_555 . -1_775 n
F43 F45 F44 59.94(23) 1_555 . 1_555 n
F43 F45 H114 129.81(34) 1_555 . -1_775 n
F44 F45 H114 73.79(28) 1_555 . -1_775 n
C115 F46 C118 36.26(23) 1_555 . 1_555 n
C115 F46 F29 134.31(24) 1_555 . -1_765 n
C115 F46 F47 63.34(21) 1_555 . 1_555 n
C115 F46 F48 63.09(21) 1_555 . 1_555 n
C115 F46 H35B 132.87(32) 1_555 . -1_665 n
C115 F46 H37A 124.18(30) 1_555 . -1_665 n
C118 F46 F29 159.2(4) 1_555 . -1_765 n
C118 F46 F47 37.33(24) 1_555 . 1_555 n
C118 F46 F48 36.41(24) 1_555 . 1_555 n
C118 F46 H35B 98.8(4) 1_555 . -1_665 n
C118 F46 H37A 103.7(4) 1_555 . -1_665 n
F29 F46 F47 126.76(26) -1_765 . 1_555 n
F29 F46 F48 162.16(27) -1_765 . 1_555 n
F29 F46 H35B 80.83(27) -1_765 . -1_665 n
F29 F46 H37A 95.28(26) -1_765 . -1_665 n
F47 F46 F48 60.25(22) 1_555 . 1_555 n
F47 F46 H35B 70.21(28) 1_555 . -1_665 n
F47 F46 H37A 111.28(31) 1_555 . -1_665 n
F48 F46 H35B 87.72(30) 1_555 . -1_665 n
F48 F46 H37A 67.46(26) 1_555 . -1_665 n
H35B F46 H37A 66.25(29) -1_665 . -1_665 n
C115 F47 C118 35.29(22) 1_555 . 1_555 n
C115 F47 F46 62.19(20) 1_555 . 1_555 n
C115 F47 F48 62.54(19) 1_555 . 1_555 n
C118 F47 F46 37.39(25) 1_555 . 1_555 n
C118 F47 F48 36.07(24) 1_555 . 1_555 n
F46 F47 F48 59.83(22) 1_555 . 1_555 n
C115 F48 C118 35.24(23) 1_555 . 1_555 n
C115 F48 F38 108.76(23) 1_555 . -1_675 n
C115 F48 F46 62.37(21) 1_555 . 1_555 n
C115 F48 F47 62.97(20) 1_555 . 1_555 n
C115 F48 H7B 119.39(29) 1_555 . -1_665 n
C115 F48 H116 53.38(24) 1_555 . 1_555 n
C118 F48 F38 108.66(32) 1_555 . -1_675 n
C118 F48 F46 37.19(25) 1_555 . 1_555 n
C118 F48 F47 36.76(24) 1_555 . 1_555 n
C118 F48 H7B 138.5(4) 1_555 . -1_665 n
C118 F48 H116 86.81(35) 1_555 . 1_555 n
F38 F48 F46 134.56(26) -1_675 . 1_555 n
F38 F48 F47 76.15(22) -1_675 . 1_555 n
F38 F48 H7B 111.92(30) -1_675 . -1_665 n
F38 F48 H116 113.07(30) -1_675 . 1_555 n
F46 F48 F47 59.91(22) 1_555 . 1_555 n
F46 F48 H7B 110.16(31) 1_555 . -1_665 n
F46 F48 H116 96.67(30) 1_555 . 1_555 n
F47 F48 H7B 168.42(35) 1_555 . -1_665 n
F47 F48 H116 115.36(30) 1_555 . 1_555 n
H7B F48 H116 70.01(30) -1_665 . 1_555 n
Fa H2A C2 124.0(7) 1_555 . 1_555 n
Fa H2A H2B 119.4(6) 1_555 . 1_555 n
C2 H2A H2B 36.9(5) 1_555 . 1_555 n
C2 H2B H2A 35.6(5) 1_555 . 1_555 n
C3 H3A H3B 35.9(5) 1_555 . 1_555 n
C3 H3B H3A 37.1(5) 1_555 . 1_555 n
C4 H4A H4B 35.9(4) 1_555 . 1_555 n
C4 H4B F37 128.7(6) 1_555 . 1_545 n
C4 H4B H4A 37.4(5) 1_555 . 1_555 n
F37 H4B H4A 165.9(6) 1_545 . 1_555 n
C5 H5A H5B 37.0(5) 1_555 . 1_555 n
C5 H5B H5A 36.3(4) 1_555 . 1_555 n
C6 H6A H6B 34.3(5) 1_555 . 1_555 n
C6 H6B H6A 36.6(5) 1_555 . 1_555 n
Fb H7A C7 126.4(7) 1_555 . 1_555 n
Fb H7A F26 94.8(5) 1_555 . -1_665 n
Fb H7A H7B 127.3(6) 1_555 . 1_555 n
C7 H7A F26 132.0(6) 1_555 . -1_665 n
C7 H7A H7B 36.7(5) 1_555 . 1_555 n
F26 H7A H7B 100.8(5) -1_665 . 1_555 n
C7 H7B F48 163.6(7) 1_555 . -1_665 n
C7 H7B H7A 36.2(5) 1_555 . 1_555 n
F48 H7B H7A 147.1(6) -1_665 . 1_555 n
Fa H12A C12 122.4(7) 1_555 . 1_555 n
Fa H12A H12B 117.5(5) 1_555 . 1_555 n
C12 H12A H12B 36.2(4) 1_555 . 1_555 n
C12 H12B F5 155.8(6) 1_555 . -1_666 n
C12 H12B H12A 34.9(4) 1_555 . 1_555 n
F5 H12B H12A 149.2(5) -1_666 . 1_555 n
C13 H13A H13B 35.2(5) 1_555 . 1_555 n
C13 H13B H13A 36.4(5) 1_555 . 1_555 n
C14 H14A H14B 36.0(5) 1_555 . 1_555 n
C14 H14B H14A 35.7(4) 1_555 . 1_555 n
C15 H15A H15B 37.7(4) 1_555 . 1_555 n
C15 H15B H15A 36.5(4) 1_555 . 1_555 n
C16 H16A H16B 34.6(5) 1_555 . 1_555 n
C16 H16B H16A 36.4(5) 1_555 . 1_555 n
Fb H17A C17 126.1(7) 1_555 . 1_555 n
Fb H17A F8 80.0(4) 1_555 . 1_555 n
Fb H17A F40 86.8(4) 1_555 . 1_555 n
Fb H17A H17B 129.3(6) 1_555 . 1_555 n
C17 H17A F8 133.2(6) 1_555 . 1_555 n
C17 H17A F40 129.8(6) 1_555 . 1_555 n
C17 H17A H17B 37.5(5) 1_555 . 1_555 n
F8 H17A F40 83.63(33) 1_555 . 1_555 n
F8 H17A H17B 150.4(5) 1_555 . 1_555 n
F40 H17A H17B 92.8(5) 1_555 . 1_555 n
C17 H17B H17A 36.0(5) 1_555 . 1_555 n
Fa H22A C22 120.7(7) 1_555 . 1_555 n
Fa H22A H22B 112.9(5) 1_555 . 1_555 n
C22 H22A H22B 36.5(4) 1_555 . 1_555 n
C22 H22B H22A 36.1(5) 1_555 . 1_555 n
C23 H23A H23B 35.3(5) 1_555 . 1_555 n
C23 H23B H23A 35.5(5) 1_555 . 1_555 n
C24 H24A H24B 38.1(5) 1_555 . 1_555 n
C24 H24B H24A 36.5(5) 1_555 . 1_555 n
C25 H25A H25B 35.2(5) 1_555 . 1_555 n
C25 H25B H25A 37.4(5) 1_555 . 1_555 n
C26 H26A H26B 34.6(5) 1_555 . 1_555 n
C26 H26B H26A 36.4(5) 1_555 . 1_555 n
Fb H27A C27 119.6(7) 1_555 . 1_555 n
Fb H27A H27B 110.8(6) 1_555 . 1_555 n
C27 H27A H27B 37.0(4) 1_555 . 1_555 n
C27 H27B F19 123.9(6) 1_555 . 1_555 n
C27 H27B H27A 36.2(4) 1_555 . 1_555 n
F19 H27B H27A 148.8(6) 1_555 . 1_555 n
C32 H32A H32B 37.1(5) 1_555 . 1_555 n
Fa H32B C32 122.8(7) 1_555 . 1_555 n
Fa H32B H32A 122.5(6) 1_555 . 1_555 n
C32 H32B H32A 36.7(5) 1_555 . 1_555 n
C33 H33A H33B 35.9(5) 1_555 . 1_555 n
C33 H33B H33A 36.5(5) 1_555 . 1_555 n
C34 H34A H34B 37.1(5) 1_555 . 1_555 n
C34 H34B H34A 38.2(4) 1_555 . 1_555 n
C35 H35A H35B 37.5(4) 1_555 . 1_555 n
C35 H35B F46 134.5(6) 1_555 . -1_665 n
C35 H35B H35A 36.6(5) 1_555 . 1_555 n
F46 H35B H35A 158.9(6) -1_665 . 1_555 n
C36 H36A H36B 35.8(5) 1_555 . 1_555 n
C36 H36B H36A 36.8(5) 1_555 . 1_555 n
C37 H37A F46 137.8(6) 1_555 . -1_665 n
C37 H37A H37B 35.3(4) 1_555 . 1_555 n
F46 H37A H37B 139.6(5) -1_665 . 1_555 n
Fb H37B C37 120.1(7) 1_555 . 1_555 n
Fb H37B H37A 111.3(6) 1_555 . 1_555 n
C37 H37B H37A 36.0(5) 1_555 . 1_555 n
C42 H42 F2 95.1(5) 1_555 . 1_555 n
C46 H46 F5 98.3(5) 1_555 . 1_555 n
C54 H54 F7 94.6(6) 1_555 . 1_555 n
C54 H54 F12B 95.9(7) 1_555 . 1_555 n
C54 H54 F43 159.5(7) 1_555 . 1_455 n
F7 H54 F12B 169.4(6) 1_555 . 1_555 n
F7 H54 F43 65.01(28) 1_555 . 1_455 n
F12B H54 F43 104.5(5) 1_555 . 1_455 n
C56 H56 F11 97.8(6) 1_555 . 1_555 n
C56 H56 F14 133.3(6) 1_555 . -1_576 n
F11 H56 F14 83.6(5) 1_555 . -1_576 n
C64 H64 F14 94.1(6) 1_555 . 1_555 n
C64 H64 F17 97.3(6) 1_555 . 1_555 n
F14 H64 F17 168.5(5) 1_555 . 1_555 n
C72 H72 F19 95.3(5) 1_555 . 1_555 n
C74 H74 F3 167.4(7) 1_555 . 1_655 n
C74 H74 F22 95.4(6) 1_555 . 1_555 n
F3 H74 F22 79.27(30) 1_655 . 1_555 n
C84 H84 F25 96.8(5) 1_555 . 1_555 n
C84 H84 F28 92.8(5) 1_555 . 1_555 n
F25 H84 F28 169.3(4) 1_555 . 1_555 n
C92 H92 F33 95.5(5) 1_555 . 1_555 n
C94 H94 F2 164.0(7) 1_555 . 1_655 n
C94 H94 F32 93.2(6) 1_555 . 1_555 n
C94 H94 F36 96.6(6) 1_555 . 1_555 n
F2 H94 F32 100.5(4) 1_655 . 1_555 n
F2 H94 F36 72.56(32) 1_655 . 1_555 n
F32 H94 F36 161.9(4) 1_555 . 1_555 n
C102 H102 F37 96.1(6) 1_555 . 1_555 n
C104 H104 F41 95.8(5) 1_555 . 1_555 n
C114 H114 F44 95.4(5) 1_555 . 1_555 n
C114 H114 F45 151.3(7) 1_555 . -1_775 n
F44 H114 F45 94.54(31) 1_555 . -1_775 n
C116 H116 F48 99.1(5) 1_555 . 1_555 n
C11 N12 C14 123.06(29) 1_555 . 1_555 n
C11 N12 C15 123.25(30) 1_555 . 1_555 n
C14 N12 C15 113.58(29) 1_555 . 1_555 n

loop_
_geom_bond_atom_site_label_1
_geom_bond_atom_site_label_2
_geom_bond_distance
_geom_bond_site_symmetry_1
_geom_bond_site_symmetry_2
_geom_bond_publ_flag
RE1 RE2 2.186(4) . 1_555 n
RE1 Fa 2.021(9) . 1_555 n
RE1 N1 2.049(4) . 1_555 n
RE1 N11 2.051(4) . 1_555 n
RE1 N21 2.060(4) . 1_555 n
RE1 N31 2.049(4) . 1_555 n
RE2 RE1 2.186(4) . 1_555 n
RE2 Fb 2.040(11) . 1_555 n
RE2 N3 2.049(4) . 1_555 n
RE2 N13 2.030(4) . 1_555 n
RE2 N23 2.046(4) . 1_555 n
RE2 N33 2.060(4) . 1_555 n
Fa RE1 2.021(9) . 1_555 n
Fa H2A 2.147(12) . 1_555 n
Fa H12A 2.185(12) . 1_555 n
Fa H22A 2.208(12) . 1_555 n
Fa H32B 2.166(12) . 1_555 n
Fb RE2 2.040(11) . 1_555 n
Fb F8 2.885(12) . 1_555 n
Fb H7A 2.087(13) . 1_555 n
Fb H17A 2.121(13) . 1_555 n
Fb H27A 2.184(13) . 1_555 n
Fb H37B 2.211(13) . 1_555 n
N1 RE1 2.049(4) . 1_555 n
N1 C1 1.367(5) . 1_555 n
N1 C2 1.464(5) . 1_555 n
N1 H2A 2.065(10) . 1_555 n
N2 C1 1.340(5) . 1_555 n
N2 C4 1.466(5) . 1_555 n
N2 C5 1.469(5) . 1_555 n
N3 RE2 2.049(4) . 1_555 n
N3 C1 1.354(5) . 1_555 n
N3 C7 1.468(5) . 1_555 n
N11 RE1 2.051(4) . 1_555 n
N11 C11 1.360(4) . 1_555 n
N11 C12 1.463(5) . 1_555 n
N11 H12A 2.072(9) . 1_555 n
N13 RE2 2.030(4) . 1_555 n
N13 C11 1.351(4) . 1_555 n
N13 C17 1.472(5) . 1_555 n
N21 RE1 2.060(4) . 1_555 n
N21 C21 1.346(5) . 1_555 n
N21 C22 1.471(5) . 1_555 n
N22 C21 1.355(5) . 1_555 n
N22 C24 1.476(5) . 1_555 n
N22 C25 1.463(5) . 1_555 n
N22 H25B 2.055(10) . 1_555 n
N23 RE2 2.046(4) . 1_555 n
N23 C21 1.357(5) . 1_555 n
N23 C27 1.476(5) . 1_555 n
N31 RE1 2.049(4) . 1_555 n
N31 C31 1.345(4) . 1_555 n
N31 C32 1.470(5) . 1_555 n
N32 C31 1.348(4) . 1_555 n
N32 C34 1.460(5) . 1_555 n
N32 C35 1.459(5) . 1_555 n
N32 H34A 2.075(9) . 1_555 n
N32 H34B 2.075(9) . 1_555 n
N32 H35A 2.067(9) . 1_555 n
N33 RE2 2.060(4) . 1_555 n
N33 C31 1.350(4) . 1_555 n
N33 C37 1.466(5) . 1_555 n
N33 H37B 2.064(9) . 1_555 n
C1 N1 1.367(5) . 1_555 n
C1 N2 1.340(5) . 1_555 n
C1 N3 1.354(5) . 1_555 n
C2 N1 1.464(5) . 1_555 n
C2 C3 1.518(5) . 1_555 n
C2 H2A 1.066(11) . 1_555 n
C2 H2B 1.098(10) . 1_555 n
C3 C2 1.518(5) . 1_555 n
C3 C4 1.518(5) . 1_555 n
C3 H3A 1.124(10) . 1_555 n
C3 H3B 1.092(12) . 1_555 n
C4 N2 1.466(5) . 1_555 n
C4 C3 1.518(5) . 1_555 n
C4 H4A 1.136(11) . 1_555 n
C4 H4B 1.097(10) . 1_555 n
C5 N2 1.469(5) . 1_555 n
C5 C6 1.525(6) . 1_555 n
C5 H5A 1.104(10) . 1_555 n
C5 H5B 1.124(11) . 1_555 n
C6 C5 1.525(6) . 1_555 n
C6 C7 1.516(6) . 1_555 n
C6 H6A 1.123(11) . 1_555 n
C6 H6B 1.059(11) . 1_555 n
C7 N3 1.468(5) . 1_555 n
C7 C6 1.516(6) . 1_555 n
C7 H7A 1.091(11) . 1_555 n
C7 H7B 1.102(10) . 1_555 n
C11 N11 1.360(4) . 1_555 n
C11 N13 1.351(4) . 1_555 n
C11 N12 1.349(4) . 1_555 n
C12 N11 1.463(5) . 1_555 n
C12 C13 1.520(6) . 1_555 n
C12 H12A 1.078(10) . 1_555 n
C12 H12B 1.115(10) . 1_555 n
C13 C12 1.520(6) . 1_555 n
C13 C14 1.532(6) . 1_555 n
C13 H13A 1.126(11) . 1_555 n
C13 H13B 1.094(11) . 1_555 n
C14 C13 1.532(6) . 1_555 n
C14 H14A 1.092(10) . 1_555 n
C14 H14B 1.099(11) . 1_555 n
C14 N12 1.450(5) . 1_555 n
C15 C16 1.521(6) . 1_555 n
C15 H15A 1.080(11) . 1_555 n
C15 H15B 1.110(9) . 1_555 n
C15 H16B 2.118(10) . 1_555 n
C15 N12 1.469(5) . 1_555 n
C16 C15 1.521(6) . 1_555 n
C16 C17 1.518(5) . 1_555 n
C16 H16A 1.113(11) . 1_555 n
C16 H16B 1.066(10) . 1_555 n
C17 N13 1.472(5) . 1_555 n
C17 C16 1.518(5) . 1_555 n
C17 H17A 1.078(11) . 1_555 n
C17 H17B 1.117(11) . 1_555 n
C21 N21 1.346(5) . 1_555 n
C21 N22 1.355(5) . 1_555 n
C21 N23 1.357(5) . 1_555 n
C22 N21 1.471(5) . 1_555 n
C22 C23 1.519(5) . 1_555 n
C22 H22A 1.099(11) . 1_555 n
C22 H22B 1.108(10) . 1_555 n
C23 C22 1.519(5) . 1_555 n
C23 C24 1.527(6) . 1_555 n
C23 H23A 1.092(10) . 1_555 n
C23 H23B 1.085(11) . 1_555 n
C24 N22 1.476(5) . 1_555 n
C24 C23 1.527(6) . 1_555 n
C24 H24A 1.058(11) . 1_555 n
C24 H24B 1.096(11) . 1_555 n
C25 N22 1.463(5) . 1_555 n
C25 C26 1.526(6) . 1_555 n
C25 H25A 1.107(10) . 1_555 n
C25 H25B 1.052(11) . 1_555 n
C26 C25 1.526(6) . 1_555 n
C26 C27 1.516(6) . 1_555 n
C26 H26A 1.109(11) . 1_555 n
C26 H26B 1.062(11) . 1_555 n
C27 N23 1.476(5) . 1_555 n
C27 C26 1.516(6) . 1_555 n
C27 H27A 1.091(10) . 1_555 n
C27 H27B 1.111(10) . 1_555 n
C31 N31 1.345(4) . 1_555 n
C31 N32 1.348(4) . 1_555 n
C31 N33 1.350(4) . 1_555 n
C32 N31 1.470(5) . 1_555 n
C32 C33 1.530(5) . 1_555 n
C32 H32A 1.099(10) . 1_555 n
C32 H32B 1.109(11) . 1_555 n
C33 C32 1.530(5) . 1_555 n
C33 C34 1.500(6) . 1_555 n
C33 H33A 1.095(10) . 1_555 n
C33 H33B 1.079(11) . 1_555 n
C34 N32 1.460(5) . 1_555 n
C34 C33 1.500(6) . 1_555 n
C34 H34A 1.110(10) . 1_555 n
C34 H34B 1.084(10) . 1_555 n
C35 N32 1.459(5) . 1_555 n
C35 C36 1.528(5) . 1_555 n
C35 H35A 1.081(11) . 1_555 n
C35 H35B 1.104(10) . 1_555 n
C36 C35 1.528(5) . 1_555 n
C36 C37 1.532(6) . 1_555 n
C36 H36A 1.094(10) . 1_555 n
C36 H36B 1.067(11) . 1_555 n
C37 N33 1.466(5) . 1_555 n
C37 C36 1.532(6) . 1_555 n
C37 H37A 1.081(10) . 1_555 n
C37 H37B 1.063(10) . 1_555 n
C41 C42 1.419(5) . 1_555 n
C41 C46 1.387(5) . 1_555 n
C41 B1 1.630(6) . 1_555 n
C42 C41 1.419(5) . 1_555 n
C42 C43 1.395(5) . 1_555 n
C42 H42 1.098(10) . 1_555 n
C43 C42 1.395(5) . 1_555 n
C43 C44 1.379(5) . 1_555 n
C43 C47 1.490(5) . 1_555 n
C43 F1 2.362(6) . 1_555 n
C43 F2 2.354(6) . 1_555 n
C43 F3 2.351(6) . 1_555 n
C44 C43 1.379(5) . 1_555 n
C44 C45 1.385(5) . 1_555 n
C44 H44 1.101(11) . 1_555 n
C45 C44 1.385(5) . 1_555 n
C45 C46 1.407(5) . 1_555 n
C45 C48 1.501(5) . 1_555 n
C45 F4 2.389(7) . 1_555 n
C45 F5 2.376(6) . 1_555 n
C45 F6 2.335(7) . 1_555 n
C46 C41 1.387(5) . 1_555 n
C46 C45 1.407(5) . 1_555 n
C46 H46 1.068(9) . 1_555 n
C47 C43 1.490(5) . 1_555 n
C47 F1 1.345(6) . 1_555 n
C47 F2 1.324(6) . 1_555 n
C47 F3 1.353(6) . 1_555 n
C48 C45 1.501(5) . 1_555 n
C48 F4 1.362(7) . 1_555 n
C48 F5 1.343(6) . 1_555 n
C48 F6 1.340(7) . 1_555 n
C51 C52 1.409(5) . 1_555 n
C51 C56 1.421(5) . 1_555 n
C51 B1 1.621(6) . 1_555 n
C52 C51 1.409(5) . 1_555 n
C52 C53 1.381(5) . 1_555 n
C52 H52 1.081(11) . 1_555 n
C53 C52 1.381(5) . 1_555 n
C53 C54 1.398(5) . 1_555 n
C53 C57 1.513(6) . 1_555 n
C53 F7 2.358(7) . 1_555 n
C53 F8 2.375(7) . 1_555 n
C53 F9 2.351(7) . 1_555 n
C54 C53 1.398(5) . 1_555 n
C54 C55 1.402(5) . 1_555 n
C54 H54 1.047(10) . 1_555 n
C55 C54 1.402(5) . 1_555 n
C55 C56 1.389(5) . 1_555 n
C55 C58 1.500(6) . 1_555 n
C55 F10 2.331(15) . 1_555 n
C55 F11 2.419(15) . 1_555 n
C55 F12 2.384(12) . 1_555 n
C55 F10B 2.341(14) . 1_555 n
C55 F12B 2.367(17) . 1_555 n
C55 F11B 2.355(11) . 1_555 n
C56 C51 1.421(5) . 1_555 n
C56 C55 1.389(5) . 1_555 n
C56 H56 1.089(11) . 1_555 n
C57 C53 1.513(6) . 1_555 n
C57 F7 1.317(7) . 1_555 n
C57 F8 1.354(7) . 1_555 n
C57 F9 1.309(7) . 1_555 n
C58 C55 1.500(6) . 1_555 n
C58 F10 1.285(14) . 1_555 n
C58 F11 1.325(15) . 1_555 n
C58 F12 1.394(11) . 1_555 n
C58 F10B 1.337(13) . 1_555 n
C58 F12B 1.272(16) . 1_555 n
C58 F11B 1.340(11) . 1_555 n
C61 C62 1.399(5) . 1_555 n
C61 C66 1.410(5) . 1_555 n
C61 B1 1.667(6) . 1_555 n
C62 C61 1.399(5) . 1_555 n
C62 C63 1.380(5) . 1_555 n
C62 H62 1.091(9) . 1_555 n
C63 C62 1.380(5) . 1_555 n
C63 C64 1.392(5) . 1_555 n
C63 C67 1.509(5) . 1_555 n
C63 F13 2.370(6) . 1_555 n
C63 F14 2.385(6) . 1_555 n
C63 F15 2.349(6) . 1_555 n
C64 C63 1.392(5) . 1_555 n
C64 C65 1.394(5) . 1_555 n
C64 H64 1.067(11) . 1_555 n
C65 C64 1.394(5) . 1_555 n
C65 C66 1.397(5) . 1_555 n
C65 C68 1.495(5) . 1_555 n
C65 F16 2.362(6) . 1_555 n
C65 F17 2.390(6) . 1_555 n
C65 F18 2.360(7) . 1_555 n
C66 C61 1.410(5) . 1_555 n
C66 C65 1.397(5) . 1_555 n
C66 H66 1.084(10) . 1_555 n
C67 C63 1.509(5) . 1_555 n
C67 F13 1.340(6) . 1_555 n
C67 F14 1.341(6) . 1_555 n
C67 F15 1.340(6) . 1_555 n
C68 C65 1.495(5) . 1_555 n
C68 F16 1.358(6) . 1_555 n
C68 F17 1.354(6) . 1_555 n
C68 F18 1.336(7) . 1_555 n
C71 C72 1.420(5) . 1_555 n
C71 C76 1.390(5) . 1_555 n
C71 B1 1.637(6) . 1_555 n
C72 C71 1.420(5) . 1_555 n
C72 C73 1.382(5) . 1_555 n
C72 H72 1.094(9) . 1_555 n
C73 C72 1.382(5) . 1_555 n
C73 C74 1.411(5) . 1_555 n
C73 C77 1.490(5) . 1_555 n
C73 F19 2.358(6) . 1_555 n
C73 F20 2.381(7) . 1_555 n
C73 F21 2.348(6) . 1_555 n
C74 C73 1.411(5) . 1_555 n
C74 C75 1.393(5) . 1_555 n
C74 H74 1.079(11) . 1_555 n
C75 C74 1.393(5) . 1_555 n
C75 C76 1.416(5) . 1_555 n
C75 C78 1.495(5) . 1_555 n
C75 F22 2.345(6) . 1_555 n
C75 F23 2.345(7) . 1_555 n
C75 F24 2.348(6) . 1_555 n
C76 C71 1.390(5) . 1_555 n
C76 C75 1.416(5) . 1_555 n
C76 H76 1.093(10) . 1_555 n
C77 C73 1.490(5) . 1_555 n
C77 F19 1.348(6) . 1_555 n
C77 F20 1.362(6) . 1_555 n
C77 F21 1.334(6) . 1_555 n
C78 C75 1.495(5) . 1_555 n
C78 F22 1.333(6) . 1_555 n
C78 F23 1.320(6) . 1_555 n
C78 F24 1.350(6) . 1_555 n
C81 C82 1.405(5) . 1_555 n
C81 C86 1.396(5) . 1_555 n
C81 B2 1.650(6) . 1_555 n
C82 C81 1.405(5) . 1_555 n
C82 C83 1.407(5) . 1_555 n
C82 H82 1.070(9) . 1_555 n
C83 C82 1.407(5) . 1_555 n
C83 C84 1.403(5) . 1_555 n
C83 C87 1.491(5) . 1_555 n
C83 F25 2.355(6) . 1_555 n
C83 F26 2.348(6) . 1_555 n
C83 F27 2.363(6) . 1_555 n
C83 H82 2.111(9) . 1_555 n
C84 C83 1.403(5) . 1_555 n
C84 C85 1.391(5) . 1_555 n
C84 H84 1.080(10) . 1_555 n
C85 C84 1.391(5) . 1_555 n
C85 C86 1.395(5) . 1_555 n
C85 C88 1.507(5) . 1_555 n
C85 F28 2.367(6) . 1_555 n
C85 F29 2.356(6) . 1_555 n
C85 F30 2.372(6) . 1_555 n
C86 C81 1.396(5) . 1_555 n
C86 C85 1.395(5) . 1_555 n
C86 H86 1.070(10) . 1_555 n
C87 C83 1.491(5) . 1_555 n
C87 F25 1.336(6) . 1_555 n
C87 F26 1.347(6) . 1_555 n
C87 F27 1.355(6) . 1_555 n
C88 C85 1.507(5) . 1_555 n
C88 F28 1.322(6) . 1_555 n
C88 F29 1.330(6) . 1_555 n
C88 F30 1.349(6) . 1_555 n
C91 C92 1.409(5) . 1_555 n
C91 C96 1.415(5) . 1_555 n
C91 B2 1.633(6) . 1_555 n
C92 C91 1.409(5) . 1_555 n
C92 C93 1.399(5) . 1_555 n
C92 H92 1.076(10) . 1_555 n
C93 C92 1.399(5) . 1_555 n
C93 C94 1.387(6) . 1_555 n
C93 C97 1.500(6) . 1_555 n
C93 F31 2.352(7) . 1_555 n
C93 F32 2.361(6) . 1_555 n
C93 F33 2.387(7) . 1_555 n
C94 C93 1.387(6) . 1_555 n
C94 C95 1.397(5) . 1_555 n
C94 H94 1.061(11) . 1_555 n
C95 C94 1.397(5) . 1_555 n
C95 C96 1.418(5) . 1_555 n
C95 C98 1.484(5) . 1_555 n
C95 F34 2.328(7) . 1_555 n
C95 F35 2.338(6) . 1_555 n
C95 F36 2.362(7) . 1_555 n
C96 C91 1.415(5) . 1_555 n
C96 C95 1.418(5) . 1_555 n
C96 H96 1.078(11) . 1_555 n
C97 C93 1.500(6) . 1_555 n
C97 F31 1.344(6) . 1_555 n
C97 F32 1.329(6) . 1_555 n
C97 F33 1.359(7) . 1_555 n
C98 C95 1.484(5) . 1_555 n
C98 F34 1.327(6) . 1_555 n
C98 F35 1.339(6) . 1_555 n
C98 F36 1.334(6) . 1_555 n
C101 C102 1.408(5) . 1_555 n
C101 C106 1.397(5) . 1_555 n
C101 B2 1.646(6) . 1_555 n
C102 C101 1.408(5) . 1_555 n
C102 C103 1.389(5) . 1_555 n
C102 H102 1.073(10) . 1_555 n
C103 C102 1.389(5) . 1_555 n
C103 C104 1.400(5) . 1_555 n
C103 C107 1.518(6) . 1_555 n
C103 F37 2.346(7) . 1_555 n
C103 F38 2.352(7) . 1_555 n
C103 F39 2.374(7) . 1_555 n
C104 C103 1.400(5) . 1_555 n
C104 C105 1.390(5) . 1_555 n
C104 H104 1.079(10) . 1_555 n
C105 C104 1.390(5) . 1_555 n
C105 C106 1.395(5) . 1_555 n
C105 C108 1.511(5) . 1_555 n
C105 F40 2.365(6) . 1_555 n
C105 F41 2.369(6) . 1_555 n
C105 F42 2.368(6) . 1_555 n
C106 C101 1.397(5) . 1_555 n
C106 C105 1.395(5) . 1_555 n
C106 H106 1.073(10) . 1_555 n
C107 C103 1.518(6) . 1_555 n
C107 F37 1.322(7) . 1_555 n
C107 F38 1.336(7) . 1_555 n
C107 F39 1.344(6) . 1_555 n
C108 C105 1.511(5) . 1_555 n
C108 F40 1.340(6) . 1_555 n
C108 F41 1.337(6) . 1_555 n
C108 F42 1.346(6) . 1_555 n
C111 C112 1.404(5) . 1_555 n
C111 C116 1.397(5) . 1_555 n
C111 B2 1.648(6) . 1_555 n
C112 C111 1.404(5) . 1_555 n
C112 C113 1.408(5) . 1_555 n
C112 H112 1.080(10) . 1_555 n
C113 C112 1.408(5) . 1_555 n
C113 C114 1.377(5) . 1_555 n
C113 C117 1.500(5) . 1_555 n
C113 F43 2.364(6) . 1_555 n
C113 F44 2.363(6) . 1_555 n
C113 F45 2.367(6) . 1_555 n
C114 C113 1.377(5) . 1_555 n
C114 C115 1.398(5) . 1_555 n
C114 H114 1.071(10) . 1_555 n
C115 C114 1.398(5) . 1_555 n
C115 C116 1.389(5) . 1_555 n
C115 C118 1.488(5) . 1_555 n
C115 F46 2.348(6) . 1_555 n
C115 F47 2.373(6) . 1_555 n
C115 F48 2.364(6) . 1_555 n
C116 C111 1.397(5) . 1_555 n
C116 C115 1.389(5) . 1_555 n
C116 H116 1.117(10) . 1_555 n
C117 C113 1.500(5) . 1_555 n
C117 F43 1.341(6) . 1_555 n
C117 F44 1.346(6) . 1_555 n
C117 F45 1.344(6) . 1_555 n
C118 C115 1.488(5) . 1_555 n
C118 F46 1.360(6) . 1_555 n
C118 F47 1.358(6) . 1_555 n
C118 F48 1.336(6) . 1_555 n
B1 C41 1.630(6) . 1_555 n
B1 C51 1.621(6) . 1_555 n
B1 C61 1.667(6) . 1_555 n
B1 C71 1.637(6) . 1_555 n
B2 C81 1.650(6) . 1_555 n
B2 C91 1.633(6) . 1_555 n
B2 C101 1.646(6) . 1_555 n
B2 C111 1.648(6) . 1_555 n
F1 C43 2.362(6) . 1_555 n
F1 C47 1.345(6) . 1_555 n
F1 F2 2.138(7) . 1_555 n
F1 F3 2.157(8) . 1_555 n
F1 F4 2.838(8) . -1_566 n
F2 C43 2.354(6) . 1_555 n
F2 C47 1.324(6) . 1_555 n
F2 F1 2.138(7) . 1_555 n
F2 F3 2.138(7) . 1_555 n
F2 F14 2.882(7) . -1_576 n
F2 F22 2.806(7) . 1_455 n
F2 F36 2.789(7) . 1_455 n
F2 H42 2.431(9) . 1_555 n
F2 H94 2.291(10) . 1_455 n
F3 C43 2.351(6) . 1_555 n
F3 C47 1.353(6) . 1_555 n
F3 F1 2.157(8) . 1_555 n
F3 F2 2.138(7) . 1_555 n
F3 F6 2.751(7) . -1_566 n
F3 H74 2.470(10) . 1_455 n
F4 C45 2.389(7) . 1_555 n
F4 C48 1.362(7) . 1_555 n
F4 F1 2.838(8) . -1_566 n
F4 F5 2.167(8) . 1_555 n
F4 F6 2.165(8) . 1_555 n
F5 C45 2.376(6) . 1_555 n
F5 C48 1.343(6) . 1_555 n
F5 F4 2.167(8) . 1_555 n
F5 F6 2.153(7) . 1_555 n
F5 H12B 2.400(9) . -1_666 n
F5 H46 2.413(9) . 1_555 n
F6 C45 2.335(7) . 1_555 n
F6 C48 1.340(7) . 1_555 n
F6 F3 2.751(7) . -1_566 n
F6 F4 2.165(8) . 1_555 n
F6 F5 2.153(7) . 1_555 n
F6 F20 2.793(7) . -1_666 n
F6 F21 2.945(7) . -1_666 n
F7 C53 2.358(7) . 1_555 n
F7 C57 1.317(7) . 1_555 n
F7 F8 2.130(8) . 1_555 n
F7 F9 2.120(8) . 1_555 n
F7 F41 2.949(7) . 1_555 n
F7 F43 2.645(8) . 1_455 n
F7 H54 2.428(10) . 1_555 n
F8 Fb 2.885(12) . 1_555 n
F8 C53 2.375(7) . 1_555 n
F8 C57 1.354(7) . 1_555 n
F8 F7 2.130(8) . 1_555 n
F8 F9 2.127(8) . 1_555 n
F8 H17A 2.358(11) . 1_555 n
F9 C53 2.351(7) . 1_555 n
F9 C57 1.309(7) . 1_555 n
F9 F7 2.120(8) . 1_555 n
F9 F8 2.127(8) . 1_555 n
F10 C55 2.331(15) . 1_555 n
F10 C58 1.285(14) . 1_555 n
F10 F11 2.169(20) . 1_555 n
F10 F12 2.046(18) . 1_555 n
F10 F10B 1.072(17) . 1_555 n
F10 F12B 1.125(19) . 1_555 n
F10 F11B 2.408(18) . 1_555 n
F11 C55 2.419(15) . 1_555 n
F11 C58 1.325(15) . 1_555 n
F11 F10 2.169(20) . 1_555 n
F11 F12 2.091(19) . 1_555 n
F11 F10B 1.593(19) . 1_555 n
F11 F12B 2.293(22) . 1_555 n
F11 F11B 0.709(14) . 1_555 n
F11 H56 2.443(16) . 1_555 n
F12 C55 2.384(12) . 1_555 n
F12 C58 1.394(11) . 1_555 n
F12 F10 2.046(18) . 1_555 n
F12 F11 2.091(19) . 1_555 n
F12 F10B 2.523(17) . 1_555 n
F12 F12B 1.097(17) . 1_555 n
F12 F11B 1.661(15) . 1_555 n
F10B C55 2.341(14) . 1_555 n
F10B C58 1.337(13) . 1_555 n
F10B F10 1.072(17) . 1_555 n
F10B F11 1.593(19) . 1_555 n
F10B F12 2.523(17) . 1_555 n
F10B F12B 1.959(21) . 1_555 n
F10B F11B 2.105(17) . 1_555 n
F12B C55 2.367(17) . 1_555 n
F12B C58 1.272(16) . 1_555 n
F12B F10 1.125(19) . 1_555 n
F12B F11 2.293(22) . 1_555 n
F12B F12 1.097(17) . 1_555 n
F12B F10B 1.959(21) . 1_555 n
F12B F11B 2.191(19) . 1_555 n
F12B H54 2.427(18) . 1_555 n
F11B C55 2.355(11) . 1_555 n
F11B C58 1.340(11) . 1_555 n
F11B F10 2.408(18) . 1_555 n
F11B F11 0.709(14) . 1_555 n
F11B F12 1.661(15) . 1_555 n
F11B F10B 2.105(17) . 1_555 n
F11B F12B 2.191(19) . 1_555 n
F13 C63 2.370(6) . 1_555 n
F13 C67 1.340(6) . 1_555 n
F13 F14 2.159(7) . 1_555 n
F13 F15 2.124(7) . 1_555 n
F14 C63 2.385(6) . 1_555 n
F14 C67 1.341(6) . 1_555 n
F14 F2 2.882(7) . -1_576 n
F14 F13 2.159(7) . 1_555 n
F14 F15 2.159(7) . 1_555 n
F14 F22 2.961(7) . -1_676 n
F14 H56 2.489(10) . -1_576 n
F14 H64 2.483(10) . 1_555 n
F15 C63 2.349(6) . 1_555 n
F15 C67 1.340(6) . 1_555 n
F15 F13 2.124(7) . 1_555 n
F15 F14 2.159(7) . 1_555 n
F16 C65 2.362(6) . 1_555 n
F16 C68 1.358(6) . 1_555 n
F16 F17 2.162(7) . 1_555 n
F16 F18 2.144(8) . 1_555 n
F17 C65 2.390(6) . 1_555 n
F17 C68 1.354(6) . 1_555 n
F17 F16 2.162(7) . 1_555 n
F17 F18 2.156(7) . 1_555 n
F17 H64 2.401(10) . 1_555 n
F18 C65 2.360(7) . 1_555 n
F18 C68 1.336(7) . 1_555 n
F18 F16 2.144(8) . 1_555 n
F18 F17 2.156(7) . 1_555 n
F19 C73 2.358(6) . 1_555 n
F19 C77 1.348(6) . 1_555 n
F19 F20 2.167(7) . 1_555 n
F19 F21 2.144(7) . 1_555 n
F19 H27B 2.468(10) . 1_555 n
F19 H72 2.453(9) . 1_555 n
F20 C73 2.381(7) . 1_555 n
F20 C77 1.362(6) . 1_555 n
F20 F6 2.793(7) . -1_666 n
F20 F19 2.167(7) . 1_555 n
F20 F21 2.156(7) . 1_555 n
F21 C73 2.348(6) . 1_555 n
F21 C77 1.334(6) . 1_555 n
F21 F6 2.945(7) . -1_666 n
F21 F19 2.144(7) . 1_555 n
F21 F20 2.156(7) . 1_555 n
F22 C75 2.345(6) . 1_555 n
F22 C78 1.333(6) . 1_555 n
F22 F2 2.806(7) . 1_655 n
F22 F14 2.961(7) . -1_676 n
F22 F23 2.149(7) . 1_555 n
F22 F24 2.149(7) . 1_555 n
F22 F36 2.941(7) . 1_555 n
F22 H74 2.413(9) . 1_555 n
F23 C75 2.345(7) . 1_555 n
F23 C78 1.320(6) . 1_555 n
F23 F22 2.149(7) . 1_555 n
F23 F24 2.135(7) . 1_555 n
F24 C75 2.348(6) . 1_555 n
F24 C78 1.350(6) . 1_555 n
F24 F22 2.149(7) . 1_555 n
F24 F23 2.135(7) . 1_555 n
F25 C83 2.355(6) . 1_555 n
F25 C87 1.336(6) . 1_555 n
F25 F26 2.163(7) . 1_555 n
F25 F27 2.171(7) . 1_555 n
F25 F41 2.906(7) . -1_665 n
F25 H84 2.397(9) . 1_555 n
F26 C83 2.348(6) . 1_555 n
F26 C87 1.347(6) . 1_555 n
F26 F25 2.163(7) . 1_555 n
F26 F27 2.143(7) . 1_555 n
F26 F40 2.857(7) . -1_665 n
F26 F41 2.976(6) . -1_665 n
F26 H7A 2.482(10) . -1_665 n
F27 C83 2.363(6) . 1_555 n
F27 C87 1.355(6) . 1_555 n
F27 F25 2.171(7) . 1_555 n
F27 F26 2.143(7) . 1_555 n
F28 C85 2.367(6) . 1_555 n
F28 C88 1.322(6) . 1_555 n
F28 F29 2.133(7) . 1_555 n
F28 F30 2.143(7) . 1_555 n
F28 H84 2.453(9) . 1_555 n
F29 C85 2.356(6) . 1_555 n
F29 C88 1.330(6) . 1_555 n
F29 F28 2.133(7) . 1_555 n
F29 F30 2.120(7) . 1_555 n
F29 F46 2.982(7) . -1_765 n
F30 C85 2.372(6) . 1_555 n
F30 C88 1.349(6) . 1_555 n
F30 F28 2.143(7) . 1_555 n
F30 F29 2.120(7) . 1_555 n
F31 C93 2.352(7) . 1_555 n
F31 C97 1.344(6) . 1_555 n
F31 F32 2.126(7) . 1_555 n
F31 F33 2.172(8) . 1_555 n
F32 C93 2.361(6) . 1_555 n
F32 C97 1.329(6) . 1_555 n
F32 F31 2.126(7) . 1_555 n
F32 F33 2.153(8) . 1_555 n
F32 H94 2.488(10) . 1_555 n
F33 C93 2.387(7) . 1_555 n
F33 C97 1.359(7) . 1_555 n
F33 F31 2.172(8) . 1_555 n
F33 F32 2.153(8) . 1_555 n
F33 H92 2.495(10) . 1_555 n
F34 C95 2.328(7) . 1_555 n
F34 C98 1.327(6) . 1_555 n
F34 F35 2.136(7) . 1_555 n
F34 F36 2.127(8) . 1_555 n
F35 C95 2.338(6) . 1_555 n
F35 C98 1.339(6) . 1_555 n
F35 F34 2.136(7) . 1_555 n
F35 F36 2.142(8) . 1_555 n
F36 C95 2.362(7) . 1_555 n
F36 C98 1.334(6) . 1_555 n
F36 F2 2.789(7) . 1_655 n
F36 F22 2.941(7) . 1_555 n
F36 F34 2.127(8) . 1_555 n
F36 F35 2.142(8) . 1_555 n
F36 H94 2.420(11) . 1_555 n
F37 C103 2.346(7) . 1_555 n
F37 C107 1.322(7) . 1_555 n
F37 F38 2.148(9) . 1_555 n
F37 F39 2.145(8) . 1_555 n
F37 H4B 2.467(10) . 1_565 n
F37 H102 2.421(10) . 1_555 n
F38 C103 2.352(7) . 1_555 n
F38 C107 1.336(7) . 1_555 n
F38 F37 2.148(9) . 1_555 n
F38 F39 2.163(8) . 1_555 n
F38 F48 2.868(8) . -1_675 n
F39 C103 2.374(7) . 1_555 n
F39 C107 1.344(6) . 1_555 n
F39 F37 2.145(8) . 1_555 n
F39 F38 2.163(8) . 1_555 n
F40 C105 2.365(6) . 1_555 n
F40 C108 1.340(6) . 1_555 n
F40 F26 2.857(7) . -1_665 n
F40 F41 2.140(7) . 1_555 n
F40 F42 2.150(7) . 1_555 n
F40 H17A 2.472(10) . 1_555 n
F41 C105 2.369(6) . 1_555 n
F41 C108 1.337(6) . 1_555 n
F41 F7 2.949(7) . 1_555 n
F41 F25 2.906(7) . -1_665 n
F41 F26 2.976(6) . -1_665 n
F41 F40 2.140(7) . 1_555 n
F41 F42 2.168(7) . 1_555 n
F41 H104 2.378(9) . 1_555 n
F42 C105 2.368(6) . 1_555 n
F42 C108 1.346(6) . 1_555 n
F42 F40 2.150(7) . 1_555 n
F42 F41 2.168(7) . 1_555 n
F43 C113 2.364(6) . 1_555 n
F43 C117 1.341(6) . 1_555 n
F43 F7 2.645(8) . 1_655 n
F43 F44 2.151(7) . 1_555 n
F43 F45 2.146(7) . 1_555 n
F43 H54 2.494(10) . 1_655 n
F44 C113 2.363(6) . 1_555 n
F44 C117 1.346(6) . 1_555 n
F44 F43 2.151(7) . 1_555 n
F44 F45 2.161(7) . 1_555 n
F44 H114 2.428(9) . 1_555 n
F45 C113 2.367(6) . 1_555 n
F45 C117 1.344(6) . 1_555 n
F45 F43 2.146(7) . 1_555 n
F45 F44 2.161(7) . 1_555 n
F45 H114 2.423(9) . -1_775 n
F46 C115 2.348(6) . 1_555 n
F46 C118 1.360(6) . 1_555 n
F46 F29 2.982(7) . -1_765 n
F46 F47 2.161(7) . 1_555 n
F46 F48 2.159(7) . 1_555 n
F46 H35B 2.469(10) . -1_665 n
F46 H37A 2.494(9) . -1_665 n
F47 C115 2.373(6) . 1_555 n
F47 C118 1.358(6) . 1_555 n
F47 F46 2.161(7) . 1_555 n
F47 F48 2.168(7) . 1_555 n
F48 C115 2.364(6) . 1_555 n
F48 C118 1.336(6) . 1_555 n
F48 F38 2.868(8) . -1_675 n
F48 F46 2.159(7) . 1_555 n
F48 F47 2.168(7) . 1_555 n
F48 H7B 2.498(10) . -1_665 n
F48 H116 2.372(9) . 1_555 n
H2A Fa 2.147(12) . 1_555 n
H2A N1 2.065(10) . 1_555 n
H2A C2 1.066(11) . 1_555 n
H2A H2B 1.745(12) . 1_555 n
H2B C2 1.098(10) . 1_555 n
H2B H2A 1.745(12) . 1_555 n
H3A C3 1.124(10) . 1_555 n
H3A H3B 1.782(13) . 1_555 n
H3B C3 1.092(12) . 1_555 n
H3B H3A 1.782(13) . 1_555 n
H4A C4 1.136(11) . 1_555 n
H4A H4B 1.792(12) . 1_555 n
H4B C4 1.097(10) . 1_555 n
H4B F37 2.467(10) . 1_545 n
H4B H4A 1.792(12) . 1_555 n
H5A C5 1.104(10) . 1_555 n
H5A H5B 1.788(12) . 1_555 n
H5B C5 1.124(11) . 1_555 n
H5B H5A 1.788(12) . 1_555 n
H6A C6 1.123(11) . 1_555 n
H6A H6B 1.778(13) . 1_555 n
H6B C6 1.059(11) . 1_555 n
H6B H6A 1.778(13) . 1_555 n
H7A Fb 2.087(13) . 1_555 n
H7A C7 1.091(11) . 1_555 n
H7A F26 2.482(10) . -1_665 n
H7A H7B 1.765(12) . 1_555 n
H7B C7 1.102(10) . 1_555 n
H7B F48 2.498(10) . -1_665 n
H7B H7A 1.765(12) . 1_555 n
H12A Fa 2.185(12) . 1_555 n
H12A N11 2.072(9) . 1_555 n
H12A C12 1.078(10) . 1_555 n
H12A H12B 1.784(11) . 1_555 n
H12B C12 1.115(10) . 1_555 n
H12B F5 2.400(9) . -1_666 n
H12B H12A 1.784(11) . 1_555 n
H13A C13 1.126(11) . 1_555 n
H13A H13B 1.799(13) . 1_555 n
H13B C13 1.094(11) . 1_555 n
H13B H13A 1.799(13) . 1_555 n
H14A C14 1.092(10) . 1_555 n
H14A H14B 1.776(13) . 1_555 n
H14A N12 2.069(9) . 1_555 n
H14B C14 1.099(11) . 1_555 n
H14B H14A 1.776(13) . 1_555 n
H15A C15 1.080(11) . 1_555 n
H15A H15B 1.746(12) . 1_555 n
H15A N12 2.077(9) . 1_555 n
H15B C15 1.110(9) . 1_555 n
H15B H15A 1.746(12) . 1_555 n
H16A C16 1.113(11) . 1_555 n
H16A H16B 1.775(12) . 1_555 n
H16B C15 2.118(10) . 1_555 n
H16B C16 1.066(10) . 1_555 n
H16B H16A 1.775(12) . 1_555 n
H17A Fb 2.121(13) . 1_555 n
H17A C17 1.078(11) . 1_555 n
H17A F8 2.358(11) . 1_555 n
H17A F40 2.472(10) . 1_555 n
H17A H17B 1.759(13) . 1_555 n
H17B C17 1.117(11) . 1_555 n
H17B H17A 1.759(13) . 1_555 n
H22A Fa 2.208(12) . 1_555 n
H22A C22 1.099(11) . 1_555 n
H22A H22B 1.779(13) . 1_555 n
H22B C22 1.108(10) . 1_555 n
H22B H22A 1.779(13) . 1_555 n
H23A C23 1.092(10) . 1_555 n
H23A H23B 1.775(12) . 1_555 n
H23B C23 1.085(11) . 1_555 n
H23B H23A 1.775(12) . 1_555 n
H24A C24 1.058(11) . 1_555 n
H24A H24B 1.713(12) . 1_555 n
H24B C24 1.096(11) . 1_555 n
H24B H24A 1.713(12) . 1_555 n
H25A C25 1.107(10) . 1_555 n
H25A H25B 1.740(12) . 1_555 n
H25B N22 2.055(10) . 1_555 n
H25B C25 1.052(11) . 1_555 n
H25B H25A 1.740(12) . 1_555 n
H26A C26 1.109(11) . 1_555 n
H26A H26B 1.768(12) . 1_555 n
H26B C26 1.062(11) . 1_555 n
H26B H26A 1.768(12) . 1_555 n
H27A Fb 2.184(13) . 1_555 n
H27A C27 1.091(10) . 1_555 n
H27A H27B 1.769(12) . 1_555 n
H27B C27 1.111(10) . 1_555 n
H27B F19 2.468(10) . 1_555 n
H27B H27A 1.769(12) . 1_555 n
H32A C32 1.099(10) . 1_555 n
H32A H32B 1.766(12) . 1_555 n
H32B Fa 2.166(12) . 1_555 n
H32B C32 1.109(11) . 1_555 n
H32B H32A 1.766(12) . 1_555 n
H33A C33 1.095(10) . 1_555 n
H33A H33B 1.753(12) . 1_555 n
H33B C33 1.079(11) . 1_555 n
H33B H33A 1.753(12) . 1_555 n
H34A N32 2.075(9) . 1_555 n
H34A C34 1.110(10) . 1_555 n
H34A H34B 1.738(12) . 1_555 n
H34B N32 2.075(9) . 1_555 n
H34B C34 1.084(10) . 1_555 n
H34B H34A 1.738(12) . 1_555 n
H35A N32 2.067(9) . 1_555 n
H35A C35 1.081(11) . 1_555 n
H35A H35B 1.744(12) . 1_555 n
H35B C35 1.104(10) . 1_555 n
H35B F46 2.469(10) . -1_665 n
H35B H35A 1.744(12) . 1_555 n
H36A C36 1.094(10) . 1_555 n
H36A H36B 1.742(12) . 1_555 n
H36B C36 1.067(11) . 1_555 n
H36B H36A 1.742(12) . 1_555 n
H37A C37 1.081(10) . 1_555 n
H37A F46 2.494(9) . -1_665 n
H37A H37B 1.742(11) . 1_555 n
H37B Fb 2.211(13) . 1_555 n
H37B N33 2.064(9) . 1_555 n
H37B C37 1.063(10) . 1_555 n
H37B H37A 1.742(11) . 1_555 n
H42 C42 1.098(10) . 1_555 n
H42 F2 2.431(9) . 1_555 n
H44 C44 1.101(11) . 1_555 n
H46 C46 1.068(9) . 1_555 n
H46 F5 2.413(9) . 1_555 n
H52 C52 1.081(11) . 1_555 n
H54 C54 1.047(10) . 1_555 n
H54 F7 2.428(10) . 1_555 n
H54 F12B 2.427(18) . 1_555 n
H54 F43 2.494(10) . 1_455 n
H56 C56 1.089(11) . 1_555 n
H56 F11 2.443(16) . 1_555 n
H56 F14 2.489(10) . -1_576 n
H62 C62 1.091(9) . 1_555 n
H64 C64 1.067(11) . 1_555 n
H64 F14 2.483(10) . 1_555 n
H64 F17 2.401(10) . 1_555 n
H66 C66 1.084(10) . 1_555 n
H72 C72 1.094(9) . 1_555 n
H72 F19 2.453(9) . 1_555 n
H74 C74 1.079(11) . 1_555 n
H74 F3 2.470(10) . 1_655 n
H74 F22 2.413(9) . 1_555 n
H76 C76 1.093(10) . 1_555 n
H82 C82 1.070(9) . 1_555 n
H82 C83 2.111(9) . 1_555 n
H84 C84 1.080(10) . 1_555 n
H84 F25 2.397(9) . 1_555 n
H84 F28 2.453(9) . 1_555 n
H86 C86 1.070(10) . 1_555 n
H92 C92 1.076(10) . 1_555 n
H92 F33 2.495(10) . 1_555 n
H94 C94 1.061(11) . 1_555 n
H94 F2 2.291(10) . 1_655 n
H94 F32 2.488(10) . 1_555 n
H94 F36 2.420(11) . 1_555 n
H96 C96 1.078(11) . 1_555 n
H102 C102 1.073(10) . 1_555 n
H102 F37 2.421(10) . 1_555 n
H104 C104 1.079(10) . 1_555 n
H104 F41 2.378(9) . 1_555 n
H106 C106 1.073(10) . 1_555 n
H112 C112 1.080(10) . 1_555 n
H114 C114 1.071(10) . 1_555 n
H114 F44 2.428(9) . 1_555 n
H114 F45 2.423(9) . -1_775 n
H116 C116 1.117(10) . 1_555 n
H116 F48 2.372(9) . 1_555 n
N12 C11 1.349(4) . 1_555 n
N12 C14 1.450(5) . 1_555 n
N12 C15 1.469(5) . 1_555 n
N12 H14A 2.069(9) . 1_555 n
N12 H15A 2.077(9) . 1_555 n
